data_2103654
loop_
_publ_author_name
'Vieira, L. G.'
'Hernandez, O.'
'Ribeiro, J. L.'
'Cousson, A.'
'Kiat, J.-M.'
'Chaves, M. R.'
'Almeida, A.'
'Kl\"opperpieper, A.'

_publ_section_title
;
 Structure of the X-phase of 38% brominated betaine calcium chloride
 dihydrate
;
_journal_issue 3
_journal_name_full 'Acta Crystallographica Section B'
_journal_page_first 296
_journal_page_last 302
_journal_paper_doi 10.1107/S0108768101001525
_journal_volume 57
_journal_year 2001
_chemical_formula_moiety '(C5 H11 N O2), (Ca Cl1.23 Br0.77), 2(H2 O)'
_chemical_formula_sum 'C5 H15 Br0.77 Ca Cl1.23 N O4'
_chemical_formula_weight 298.4
_chemical_name_common BCCDBr(38%)
_chemical_name_systematic
;
38% Brominated Betaine Calcium Chloride Dihydrate
;
_space_group_IT_number 19
_symmetry_cell_setting orthorhombic
_symmetry_space_group_name_Hall 'P 2ac 2ab (x,y,z+1/4)'
_symmetry_space_group_name_H-M 'P 21 21 21 (origin shift x,y,z+1/4)'
_cell_angle_alpha 90.0
_cell_angle_beta 90.0
_cell_angle_gamma 90.0
_cell_formula_units_Z 4
_cell_length_a 11.04(3)
_cell_length_b 10.22(3)
_cell_length_c 10.55(2)
_cell_measurement_reflns_used 37
_cell_measurement_temperature 20.0
_cell_measurement_theta_max 26.03
_cell_measurement_theta_min 14.07
_cell_volume 1190(5)
_computing_data_reduction 'PRON (Scherf, 1998)'
_computing_molecular_graphics
;
 CAMERON (Watkin, Prout & Pearce,  1996)
;
_computing_publication_material
;
CRYSTALS Issue 10 (Watkin, Prout, Carruthers & Betteridge, 1996)
;
_computing_structure_refinement
;
CRYSTALS Issue 10 (Watkin, Prout, Carruthers & Betteridge, 1996)
;
_diffrn_ambient_temperature 20
_diffrn_measurement_device_type '       Orph\'ee reactor (Saclay, France): 5C2 four-circle'
_diffrn_measurement_method '        \w scans'
_diffrn_radiation_monochromator copper_(2_2_0)
_diffrn_radiation_probe neutron
_diffrn_radiation_source Orph\'ee_reactor_Saclay_France
_diffrn_radiation_type Neutron
_diffrn_radiation_wavelength .8308
_diffrn_reflns_av_R_equivalents .058
_diffrn_reflns_limit_h_max 16
_diffrn_reflns_limit_h_min 0
_diffrn_reflns_limit_k_max 15
_diffrn_reflns_limit_k_min 0
_diffrn_reflns_limit_l_max 3
_diffrn_reflns_limit_l_min -15
_diffrn_reflns_number 2687
_diffrn_reflns_theta_max 37.92
_diffrn_reflns_theta_min 3.12
_diffrn_standards_decay_% <1.5
_diffrn_standards_interval_time 450
_diffrn_standards_number 1
_exptl_absorpt_coefficient_mu .45
_exptl_absorpt_correction_type none
_exptl_crystal_colour colourless
_exptl_crystal_density_diffrn 1.66
_exptl_crystal_density_meas ?
_exptl_crystal_description cube
_exptl_crystal_F_000 603.8
_exptl_crystal_size_max 2.0
_exptl_crystal_size_mid 2.0
_exptl_crystal_size_min 2.0
_refine_diff_density_max 1.32
_refine_diff_density_min -1.14
_refine_ls_extinction_method none
_refine_ls_goodness_of_fit_ref 1.0715
_refine_ls_hydrogen_treatment refall
_refine_ls_matrix_type userblock
_refine_ls_number_parameters 253
_refine_ls_number_reflns 1569
_refine_ls_R_factor_gt .0508
_refine_ls_shift/su_max .072778
_refine_ls_structure_factor_coef F
_refine_ls_weighting_details
;
Chebychev polynomial with 3 parameters, Carruthers & Watkin , 1979,
 1.30    -1.12    0.889
;
_refine_ls_weighting_scheme calc
_refine_ls_wR_factor_ref .0405
_reflns_number_gt 2275
_reflns_number_total 2687
_reflns_threshold_expression 'F ^2^ > 3\s(F ^2^)'
_cod_data_source_file lc0032.cif
_cod_data_source_block 20k
_cod_original_cell_volume 1190(6)
_cod_original_sg_symbol_H-M 'P 21 21 21'
_cod_original_formula_sum 'C5 H15 Br0.77 Ca1 Cl1.23 N1 O4'
_cod_database_code 2103654

loop_
_symmetry_equiv_pos_as_xyz
x,y,z
x+1/2,-y+1/2,-z+1/2
-x,y+1/2,-z
-x+1/2,-y,z+1/2

loop_
_atom_site_label
_atom_site_fract_x
_atom_site_fract_y
_atom_site_fract_z
_atom_site_U_iso_or_equiv
_atom_site_adp_type
_atom_site_occupancy
_atom_site_type_symbol
Ca0 .1923(2) .2631(3) .2258(2) .0088 Uani 1.0000 CA
N0 .48460(10) .20595(13) .67561(12) .0060 Uani 1.0000 N
Cl1 .3074(3) .4513(3) .0776(3) .0072 Uani .578(8) CL
Br1 .3124(6) .4395(6) .0676(5) .0027 Uani .422(8) BR
Cl2 .2999(3) .0496(3) .1040(2) .0072 Uani .649(7) CL
Br2 .3015(7) .0566(8) .0894(6) .0027 Uani .351(7) BR
O1 .53600(17) .2525(3) .4136(2) .0095 Uani 1.0000 O
O2 .34021(18) .2791(2) .3715(2) .0107 Uani 1.0000 O
O31 .0825(2) .4365(3) .3208(3) .0167 Uani 1.0000 O
O32 .0896(2) .1286(3) .3735(2) .0140 Uani 1.0000 O
C1 .42523(16) .1960(2) .80237(17) .0103 Uani 1.0000 C
C21 .58739(17) .2998(2) .68580(19) .0130 Uani 1.0000 C
C22 .53025(18) .0736(2) .63900(19) .0119 Uani 1.0000 C
C3 .38999(14) .2518(2) .58341(17) .0067 Uani 1.0000 C
C4 .42674(14) .26050(18) .44441(16) .0055 Uani 1.0000 C
H11 .3515(4) .1250(6) .7966(4) .0247 Uani 1.0000 H
H12 .3884(5) .2898(5) .8306(5) .0273 Uani 1.0000 H
H2 .4927(5) .1629(6) .8693(5) .0299 Uani 1.0000 H
H31 .6351(4) .3061(7) .5953(5) .0310 Uani 1.0000 H
H32 .5817(5) .0808(5) .5511(5) .0296 Uani 1.0000 H
H41 .5515(6) .3941(5) .7124(7) .0370 Uani 1.0000 H
H42 .4530(5) .0097(5) .6286(7) .0322 Uani 1.0000 H
H51 .6479(5) .2640(8) .7605(6) .0386 Uani 1.0000 H
H52 .5890(6) .0386(6) .7143(5) .0351 Uani 1.0000 H
H61 .3149(4) .1833(5) .5910(4) .0221 Uani 1.0000 H
H62 .3586(5) .3481(5) .6145(5) .0256 Uani 1.0000 H
H71 -.0020(4) .4269(6) .3415(6) .0314 Uani 1.0000 H
H72 .0033(4) .1179(5) .3845(5) .02790 Uani 1.0000 H
H81 .1204(5) .4715(6) .3970(6) .0329 Uani 1.0000 H
H82 .1279(5) .0788(6) .4409(5) .0283 Uani 1.0000 H

loop_
_atom_site_aniso_label
_atom_site_aniso_U_11
_atom_site_aniso_U_22
_atom_site_aniso_U_33
_atom_site_aniso_U_12
_atom_site_aniso_U_13
_atom_site_aniso_U_23
_atom_site_aniso_type_symbol
Ca0 .0048(8) .0125(11) .0090(10) -.0003(8) -.0016(8) .0012(8) CA
N0 .0028(4) .0095(5) .0057(4) .0001(4) .0006(4) -.0004(4) N
Cl1 .0072(3) .0072(3) .0072(3) .0008(3) .0008(3) .0008(3) CL
Br1 .0027(5) .0027(5) .0027(5) -.0010(5) -.0010(5) -.0010(5) BR
Cl2 .0072(3) .0072(3) .0072(3) .0008(3) .0008(3) .0008(3) CL
Br2 .0027(5) .0027(5) .0027(5) -.0010(5) -.0010(5) -.0010(5) BR
O1 .0040(7) .0151(8) .0095(8) .0023(7) .0021(7) .0032(8) O
O2 .0033(7) .0199(11) .0090(8) -.0002(6) -.0035(7) .0006(8) O
O31 .0120(10) .0186(11) .0190(10) .0049(9) .0031(9) -.0020(10) O
O32 .0101(9) .0170(10) .0151(9) -.0014(8) .0019(8) .0029(9) O
C1 .0085(7) .0159(8) .0064(7) .0004(7) .0007(6) .0012(6) C
C21 .0086(7) .0179(8) .0124(7) -.0058(7) -.0008(7) -.0008(8) C
C22 .0110(8) .0126(8) .0122(8) .0042(7) .0040(6) .0028(7) C
C3 .0036(6) .0095(6) .0068(6) .0006(6) .0003(5) -.0007(6) C
C4 .0011(6) .0089(7) .0065(6) .0003(5) -.0001(5) -.0011(6) C
H11 .0192(19) .034(2) .0205(19) -.0039(17) .0060(15) .0045(18) H
H12 .036(2) .0224(19) .024(2) .0046(19) .0093(19) -.0057(18) H
H2 .028(2) .044(3) .0179(18) .008(2) -.0041(17) .005(2) H
H31 .0218(19) .048(3) .024(2) -.015(2) .0086(17) -.005(2) H
H32 .024(2) .032(2) .033(2) .0076(19) .016(2) .0045(19) H
H41 .035(3) .022(2) .054(4) -.008(2) .005(3) -.016(2) H
H42 .0215(19) .0201(19) .055(3) -.0023(16) .006(2) -.003(2) H
H51 .019(2) .061(4) .035(3) -.015(3) -.012(2) .011(3) H
H52 .042(3) .038(3) .025(2) .024(3) -.004(2) .007(2) H
H61 .0112(14) .033(2) .0223(18) -.0096(15) -.0011(14) .0040(17) H
H62 .026(2) .029(2) .022(2) .0121(18) .0006(17) -.0006(17) H
H71 .016(2) .033(2) .045(3) -.0007(17) .010(2) -.004(2) H
H72 .0159(19) .033(2) .035(2) .0002(17) .0047(18) .002(2) H
H81 .032(2) .034(3) .032(3) .000(2) -.001(2) -.013(2) H
H82 .026(2) .032(3) .027(2) .0029(19) -.0037(18) .007(2) H

loop_
_atom_type_symbol
_atom_type_scat_dispersion_real
_atom_type_scat_dispersion_imag
_atom_type_scat_source
C 6.6460 0 Sears_(1992)
O 5.803 0 Sears_(1992)
N 9.36 0 Sears_(1992)
H -3.7390 0 Sears_(1992)
Ca 4.70 0 Sears_(1992)
Cl 9.577 0 Sears_(1992)
Br 6.795 0 Sears_(1992)

loop_
_geom_angle_atom_site_label_1
_geom_angle_atom_site_label_2
_geom_angle_atom_site_label_3
_geom_angle_site_symmetry_1
_geom_angle_site_symmetry_3
_geom_angle
_geom_angle_publ_flag
O2 Ca0 O1 . 2_455 177.17(14) no
O2 Ca0 O32 . . 86.56(12) no
O1 Ca0 O32 2_455 . 91.25(12) no
O2 Ca0 O31 . . 91.59(13) no
O1 Ca0 O31 2_455 . 86.44(12) no
O32 Ca0 O31 . . 84.89(12) no
O2 Ca0 Cl1 . . 90.15(13) no
O1 Ca0 Cl1 2_455 . 91.78(13) no
O32 Ca0 Cl1 . . 171.50(14) no
O31 Ca0 Cl1 . . 87.37(11) no
O2 Ca0 Br1 . . 90.98(17) no
O1 Ca0 Br1 2_455 . 91.07(17) no
O32 Ca0 Br1 . . 174.91(16) no
O31 Ca0 Br1 . . 90.73(14) no
Cl1 Ca0 Br1 . . 3.48(13) no
O2 Ca0 Cl2 . . 93.60(12) no
O1 Ca0 Cl2 2_455 . 88.30(12) no
O32 Ca0 Cl2 . . 93.03(12) no
O31 Ca0 Cl2 . . 174.29(14) no
Cl1 Ca0 Cl2 . . 95.00(10) no
O2 Ca0 Br2 . . 95.35(18) no
O1 Ca0 Br2 2_455 . 86.65(18) no
O32 Ca0 Br2 . . 96.09(17) no
O31 Ca0 Br2 . . 173.04(19) no
Cl1 Ca0 Br2 . . 92.01(15) no
O2 Ca0 H81 . . 73.72(15) no
O1 Ca0 H81 2_455 . 104.27(16) no
O32 Ca0 H81 . . 83.44(16) no
O31 Ca0 H81 . . 17.88(13) no
Cl1 Ca0 H81 . . 88.12(16) no
O2 Ca0 H71 . . 101.63(16) no
O1 Ca0 H71 2_455 . 76.01(15) no
O32 Ca0 H71 . . 73.28(14) no
O31 Ca0 H71 . . 16.06(12) no
Cl1 Ca0 H71 . . 99.78(15) no
Br1 Ca0 Cl2 . . 91.56(14) no
Br1 Ca0 Br2 . . 88.57(16) no
Cl2 Ca0 Br2 . . 3.44(15) no
Br1 Ca0 H81 . . 91.60(17) no
Cl2 Ca0 H81 . . 166.98(16) no
Br2 Ca0 H81 . . 169.1(2) no
Br1 Ca0 H71 . . 102.92(17) no
Cl2 Ca0 H71 . . 158.67(16) no
Br2 Ca0 H71 . . 159.2(2) no
H81 Ca0 H71 . . 30.33(17) no
C21 N0 C1 . . 108.28(13) no
C21 N0 C22 . . 110.16(13) no
C1 N0 C22 . . 108.52(14) no
C21 N0 C3 . . 112.04(13) no
C1 N0 C3 . . 107.25(12) no
C22 N0 C3 . . 110.45(14) no
C21 N0 H61 . . 141.78(17) no
C1 N0 H61 . . 88.98(15) no
C22 N0 H61 . . 95.24(17) no
C3 N0 H61 . . 30.01(15) no
C21 N0 H2 . . 91.86(19) no
C1 N0 H2 . . 29.45(16) no
C22 N0 H2 . . 92.74(19) no
C3 N0 H2 . . 136.70(17) no
H61 N0 H2 . . 115.6(2) no
C21 N0 H42 . . 139.48(19) no
C1 N0 H42 . . 94.2(2) no
C22 N0 H42 . . 29.36(16) no
C3 N0 H42 . . 91.7(2) no
H61 N0 H42 . . 69.1(2) no
C21 N0 H41 . . 29.25(19) no
C1 N0 H41 . . 93.0(2) no
C22 N0 H41 . . 139.4(2) no
C3 N0 H41 . . 94.5(2) no
H61 N0 H41 . . 119.8(2) no
C21 N0 H51 . . 29.9(2) no
C1 N0 H51 . . 90.80(19) no
C22 N0 H51 . . 94.4(2) no
C3 N0 H51 . . 141.7(2) no
H61 N0 H51 . . 169.9(3) no
C21 N0 H52 . . 95.3(2) no
C1 N0 H52 . . 90.63(19) no
C22 N0 H52 . . 29.42(18) no
C3 N0 H52 . . 139.5(2) no
H61 N0 H52 . . 119.0(3) no
C21 N0 H62 . . 94.63(19) no
C1 N0 H62 . . 91.80(16) no
C22 N0 H62 . . 139.99(18) no
C3 N0 H62 . . 29.54(16) no
H61 N0 H62 . . 49.8(2) no
C21 N0 H11 . . 137.52(18) no
C1 N0 H11 . . 29.27(16) no
C22 N0 H11 . . 92.06(18) no
C3 N0 H11 . . 91.73(16) no
H61 N0 H11 . . 65.90(18) no
C21 N0 H32 . . 92.75(19) no
C1 N0 H32 . . 137.27(19) no
C22 N0 H32 . . 28.93(16) no
C3 N0 H32 . . 97.94(19) no
H61 N0 H32 . . 97.0(2) no
C21 N0 H31 . . 28.86(16) no
C1 N0 H31 . . 137.10(18) no
C22 N0 H31 . . 94.0(2) no
C3 N0 H31 . . 97.75(18) no
H61 N0 H31 . . 125.7(2) no
C21 N0 H12 . . 93.73(19) no
C1 N0 H12 . . 28.45(17) no
C22 N0 H12 . . 136.96(19) no
C3 N0 H12 . . 91.45(17) no
H61 N0 H12 . . 85.8(2) no
C21 N0 C4 . . 96.75(11) no
C1 N0 C4 . . 138.80(10) no
C22 N0 C4 . . 92.00(10) no
C3 N0 C4 . . 31.68(8) no
H61 N0 C4 . . 52.99(13) no
C21 N0 O1 . . 79.10(10) no
C1 N0 O1 . . 164.54(11) no
C22 N0 O1 . . 80.43(11) no
C3 N0 O1 . . 57.34(8) no
H61 N0 O1 . . 77.46(13) no
H2 N0 H42 . . 92.1(3) no
H2 N0 H41 . . 89.8(3) no
H42 N0 H41 . . 168.7(2) no
H2 N0 H51 . . 66.8(2) no
H42 N0 H51 . . 121.0(3) no
H41 N0 H51 . . 50.1(3) no
H2 N0 H52 . . 67.4(2) no
H42 N0 H52 . . 50.1(3) no
H41 N0 H52 . . 121.1(3) no
H51 N0 H52 . . 71.1(3) no
H2 N0 H62 . . 118.1(2) no
H42 N0 H62 . . 118.5(2) no
H41 N0 H62 . . 70.0(3) no
H51 N0 H62 . . 120.1(3) no
H52 N0 H62 . . 168.5(3) no
H2 N0 H11 . . 50.0(2) no
H42 N0 H11 . . 69.7(2) no
H41 N0 H11 . . 119.5(2) no
H51 N0 H11 . . 116.7(2) no
H52 N0 H11 . . 86.9(2) no
H2 N0 H32 . . 117.1(2) no
H42 N0 H32 . . 50.3(2) no
H41 N0 H32 . . 119.3(2) no
H51 N0 H32 . . 90.0(3) no
H52 N0 H32 . . 49.7(2) no
H2 N0 H31 . . 117.2(2) no
H42 N0 H31 . . 119.7(2) no
H41 N0 H31 . . 50.0(2) no
H51 N0 H31 . . 50.4(2) no
H52 N0 H31 . . 92.3(3) no
H2 N0 H12 . . 49.9(2) no
H42 N0 H12 . . 119.0(2) no
H41 N0 H12 . . 70.4(2) no
H51 N0 H12 . . 89.2(3) no
H52 N0 H12 . . 116.8(2) no
H2 N0 C4 . . 168.11(16) no
H42 N0 C4 . . 86.7(2) no
H41 N0 C4 . . 93.7(2) no
H51 N0 C4 . . 123.67(18) no
H52 N0 C4 . . 119.65(17) no
H2 N0 O1 . . 165.92(16) no
H42 N0 O1 . . 87.9(2) no
H41 N0 O1 . . 87.5(2) no
H51 N0 O1 . . 101.24(18) no
H52 N0 O1 . . 102.36(17) no
H62 N0 H11 . . 89.8(2) no
H62 N0 H32 . . 123.9(2) no
H11 N0 H32 . . 119.2(2) no
H62 N0 H31 . . 93.5(3) no
H11 N0 H31 . . 166.2(2) no
H32 N0 H31 . . 69.5(2) no
H62 N0 H12 . . 68.2(2) no
H11 N0 H12 . . 49.3(2) no
H32 N0 H12 . . 165.7(2) no
H31 N0 H12 . . 120.1(2) no
H62 N0 C4 . . 53.16(14) no
H11 N0 C4 . . 118.88(15) no
H32 N0 C4 . . 70.76(17) no
H31 N0 C4 . . 73.32(16) no
H12 N0 C4 . . 121.01(16) no
H62 N0 O1 . . 73.83(14) no
H11 N0 O1 . . 141.79(15) no
H32 N0 O1 . . 53.31(16) no
H31 N0 O1 . . 51.72(15) no
H12 N0 O1 . . 140.69(17) no
C4 N0 O1 . . 25.93(5) no
H81 Cl1 H72 4_564 2_555 85.5(2) no
H81 Cl1 H52 4_564 3_656 116.2(3) no
H72 Cl1 H52 2_555 3_656 63.4(2) no
H81 Cl1 H62 4_564 4_564 95.5(2) no
H72 Cl1 H62 2_555 4_564 145.0(2) no
H52 Cl1 H62 3_656 4_564 85.4(2) no
H81 Cl1 Ca0 4_564 . 153.5(2) no
H72 Cl1 Ca0 2_555 . 96.77(19) no
H52 Cl1 Ca0 3_656 . 87.91(17) no
H62 Cl1 Ca0 4_564 . 97.48(16) no
H81 Cl1 H32 4_564 2_455 86.9(2) no
H72 Cl1 H32 2_555 2_455 149.7(2) no
H52 Cl1 H32 3_656 2_455 144.5(2) no
H62 Cl1 H32 4_564 2_455 64.93(19) no
Ca0 Cl1 H32 . 2_455 77.87(15) no
H81 Br1 H72 4_564 2_555 88.6(3) no
H81 Br1 H52 4_564 3_656 114.2(3) no
H72 Br1 H52 2_555 3_656 62.3(3) no
H81 Br1 Ca0 4_564 . 159.7(3) no
H72 Br1 Ca0 2_555 . 98.2(3) no
H52 Br1 Ca0 3_656 . 85.7(2) no
H81 Br1 H32 4_564 2_455 88.3(3) no
H72 Br1 H32 2_555 2_455 156.9(3) no
H52 Br1 H32 3_656 2_455 138.8(3) no
Ca0 Br1 H32 . 2_455 78.0(2) no
H81 Br1 H62 4_564 4_564 92.9(3) no
H72 Br1 H62 2_555 4_564 139.7(3) no
H52 Br1 H62 3_656 4_564 80.7(2) no
Ca0 Br1 H62 . 4_564 94.1(2) no
H32 Br1 H62 2_455 4_564 63.3(2) no
H71 Cl2 H82 2_555 4_554 85.2(2) no
H71 Cl2 H61 2_555 4_554 123.9(2) no
H82 Cl2 H61 4_554 4_554 67.8(2) no
H71 Cl2 Ca0 2_555 . 102.1(2) no
H82 Cl2 Ca0 4_554 . 158.99(19) no
H61 Cl2 Ca0 4_554 . 120.77(16) no
H71 Cl2 H42 2_555 4_554 159.3(2) no
H82 Cl2 H42 4_554 4_554 106.5(2) no
H61 Cl2 H42 4_554 4_554 50.31(16) no
Ca0 Cl2 H42 . 4_554 73.14(16) no
H71 Cl2 H41 2_555 3_646 50.6(2) no
H82 Cl2 H41 4_554 3_646 89.5(2) no
H61 Cl2 H41 4_554 3_646 79.78(18) no
Ca0 Cl2 H41 . 3_646 110.41(17) no
H42 Cl2 H41 4_554 3_646 111.24(19) no
H82 Br2 H71 4_554 2_555 86.5(3) no
H82 Br2 H61 4_554 4_554 67.5(3) no
H71 Br2 H61 2_555 4_554 120.1(3) no
H82 Br2 Ca0 4_554 . 166.0(3) no
H71 Br2 Ca0 2_555 . 100.8(3) no
H61 Br2 Ca0 4_554 . 117.4(3) no
H82 Br2 H42 4_554 4_554 106.9(4) no
H71 Br2 H42 2_555 4_554 151.8(3) no
H61 Br2 H42 4_554 4_554 49.2(2) no
Ca0 Br2 H42 . 4_554 72.0(2) no
C4 O1 O2 . . 26.79(11) no
C4 O1 Ca0 . 2_555 154.71(18) no
O2 O1 Ca0 . 2_555 128.12(13) no
C4 O1 H31 . . 103.20(19) no
O2 O1 H31 . . 127.34(17) no
Ca0 O1 H31 2_555 . 101.38(15) no
C4 O1 H32 . . 95.51(19) no
O2 O1 H32 . . 115.26(18) no
Ca0 O1 H32 2_555 . 100.72(16) no
H31 O1 H32 . . 63.4(2) no
C4 O1 C3 . . 33.10(10) no
O2 O1 C3 . . 59.92(8) no
Ca0 O1 C3 2_555 . 171.35(13) no
H31 O1 C3 . . 72.27(13) no
H32 O1 C3 . . 71.32(14) no
C4 O1 H42 . 3_656 91.29(19) no
O2 O1 H42 . 3_656 83.70(15) no
Ca0 O1 H42 2_555 3_656 85.79(16) no
H31 O1 H42 . 3_656 83.2(3) no
H32 O1 H42 . 3_656 146.6(3) no
C4 O1 N0 . . 64.46(12) no
O2 O1 N0 . . 91.18(9) no
Ca0 O1 N0 2_555 . 139.82(11) no
H31 O1 N0 . . 47.23(13) no
H32 O1 N0 . . 46.90(13) no
C4 O1 C21 . . 85.52(13) no
O2 O1 C21 . . 111.10(10) no
Ca0 O1 C21 2_555 . 119.50(10) no
H31 O1 C21 . . 18.70(12) no
H32 O1 C21 . . 58.59(16) no
C3 O1 H42 . 3_656 99.03(17) no
C3 O1 N0 . . 31.65(5) no
H42 O1 N0 3_656 . 109.48(18) no
C3 O1 C21 . . 53.74(7) no
H42 O1 C21 3_656 . 89.54(19) no
N0 O1 C21 . . 29.54(5) no
C4 O2 O1 . . 27.04(11) no
C4 O2 Ca0 . . 166.3(2) no
O1 O2 Ca0 . . 146.47(14) no
C4 O2 C3 . . 37.02(11) no
O1 O2 C3 . . 64.05(9) no
Ca0 O2 C3 . . 145.33(13) no
C4 O2 H61 . . 57.18(14) no
O1 O2 H61 . . 82.93(13) no
Ca0 O2 H61 . . 121.18(14) no
C3 O2 H61 . . 25.50(10) no
C4 O2 H62 . . 52.12(15) no
O1 O2 H62 . . 76.49(14) no
Ca0 O2 H62 . . 137.03(16) no
C3 O2 H62 . . 24.07(12) no
H61 O2 H62 . . 39.71(17) no
C4 O2 H52 . 3_656 97.24(19) no
O1 O2 H52 . 3_656 85.00(17) no
Ca0 O2 H52 . 3_656 92.78(16) no
C3 O2 H52 . 3_656 110.25(14) no
H61 O2 H52 . 3_656 131.87(18) no
H62 O2 H52 . 3_656 92.16(18) no
H71 O31 H81 . . 105.5(6) no
H71 O31 Ca0 . . 121.0(4) no
H81 O31 Ca0 . . 113.8(4) no
H71 O31 H41 . 4_564 66.9(4) no
H81 O31 H41 . 4_564 111.7(4) no
Ca0 O31 H41 . 4_564 128.0(2) no
H71 O31 H12 . 4_564 101.7(4) no
H81 O31 H12 . 4_564 63.7(4) no
Ca0 O31 H12 . 4_564 134.42(16) no
H41 O31 H12 4_564 4_564 53.73(18) no
H72 O32 H82 . . 106.3(5) no
H72 O32 Ca0 . . 128.1(4) no
H82 O32 Ca0 . . 125.4(4) no
H72 O32 H11 . 4_554 99.1(4) no
H82 O32 H11 . 4_554 68.0(4) no
Ca0 O32 H11 . 4_554 103.67(16) no
H72 O32 H42 . 4_554 83.9(4) no
H82 O32 H42 . 4_554 117.0(4) no
Ca0 O32 H42 . 4_554 77.33(14) no
H11 O32 H42 4_554 4_554 49.08(15) no
H2 C1 H12 . . 110.8(5) no
H2 C1 H11 . . 110.0(5) no
H12 C1 H11 . . 108.9(4) no
H2 C1 N0 . . 107.7(3) no
H12 C1 N0 . . 110.5(3) no
H11 C1 N0 . . 108.8(3) no
H2 C1 C3 . . 144.3(3) no
H12 C1 C3 . . 89.6(3) no
H11 C1 C3 . . 89.0(3) no
N0 C1 C3 . . 36.50(7) no
H2 C1 C21 . . 87.7(3) no
H12 C1 C21 . . 91.7(3) no
H11 C1 C21 . . 144.6(3) no
N0 C1 C21 . . 35.82(8) no
C3 C1 C21 . . 61.83(7) no
H2 C1 C22 . . 88.5(3) no
H12 C1 C22 . . 146.3(3) no
H11 C1 C22 . . 88.5(3) no
N0 C1 C22 . . 35.76(9) no
C3 C1 C22 . . 61.19(8) no
H2 C1 H61 . . 152.5(4) no
H12 C1 H61 . . 96.1(3) no
H11 C1 H61 . . 63.9(3) no
N0 C1 H61 . . 55.11(12) no
C3 C1 H61 . . 25.20(10) no
H2 C1 H52 . . 63.9(3) no
H12 C1 H52 . . 155.4(4) no
H11 C1 H52 . . 95.0(3) no
N0 C1 H52 . . 54.21(14) no
C3 C1 H52 . . 85.18(13) no
H2 C1 H51 . . 62.8(3) no
H12 C1 H51 . . 99.5(4) no
H11 C1 H51 . . 151.1(4) no
N0 C1 H51 . . 54.04(15) no
C3 C1 H51 . . 85.76(15) no
H2 C1 H62 . . 150.7(4) no
H12 C1 H62 . . 65.0(3) no
H11 C1 H62 . . 98.2(3) no
N0 C1 H62 . . 53.55(13) no
C3 C1 H62 . . 24.63(12) no
H2 C1 H41 . . 96.4(4) no
H12 C1 H41 . . 67.5(3) no
H11 C1 H41 . . 152.2(3) no
N0 C1 H41 . . 52.60(15) no
C3 C1 H41 . . 63.78(17) no
H2 C1 H42 . . 98.5(4) no
H12 C1 H42 . . 150.0(3) no
H11 C1 H42 . . 64.6(3) no
N0 C1 H42 . . 51.74(15) no
C3 C1 H42 . . 61.80(16) no
C21 C1 C22 . . 60.71(8) no
C21 C1 H61 . . 86.01(11) no
C22 C1 H61 . . 65.11(13) no
C21 C1 H52 . . 64.76(17) no
C22 C1 H52 . . 24.73(13) no
H61 C1 H52 . . 89.30(18) no
C21 C1 H51 . . 24.96(14) no
C22 C1 H51 . . 64.15(18) no
H61 C1 H51 . . 108.53(17) no
H52 C1 H51 . . 56.2(3) no
C21 C1 H62 . . 64.10(14) no
C22 C1 H62 . . 84.42(12) no
H61 C1 H62 . . 40.00(17) no
H52 C1 H62 . . 107.01(16) no
H51 C1 H62 . . 88.74(19) no
C21 C1 H41 . . 24.17(14) no
C22 C1 H41 . . 83.54(15) no
H61 C1 H41 . . 88.64(19) no
H52 C1 H41 . . 88.8(2) no
H51 C1 H41 . . 39.7(2) no
C21 C1 H42 . . 83.00(14) no
C22 C1 H42 . . 23.93(12) no
H61 C1 H42 . . 54.15(19) no
H52 C1 H42 . . 39.54(19) no
H51 C1 H42 . . 88.0(2) no
H62 C1 H41 . . 54.6(2) no
H62 C1 H42 . . 86.3(2) no
H41 C1 H42 . . 103.91(19) no
H41 C21 H31 . . 110.6(6) no
H41 C21 H51 . . 109.6(6) no
H31 C21 H51 . . 110.8(5) no
H41 C21 N0 . . 108.3(4) no
H31 C21 N0 . . 110.0(3) no
H51 C21 N0 . . 107.5(4) no
H41 C21 C1 . . 89.3(4) no
H31 C21 C1 . . 145.8(3) no
H51 C21 C1 . . 86.5(3) no
N0 C21 C1 . . 35.91(8) no
H41 C21 C22 . . 143.3(3) no
H31 C21 C22 . . 90.2(4) no
H51 C21 C22 . . 89.2(4) no
N0 C21 C22 . . 34.98(8) no
C1 C21 C22 . . 59.80(8) no
H41 C21 C3 . . 88.1(4) no
H31 C21 C3 . . 93.1(3) no
H51 C21 C3 . . 141.5(4) no
N0 C21 C3 . . 34.14(8) no
C1 C21 C3 . . 58.97(7) no
H41 C21 H2 . . 98.0(4) no
H31 C21 H2 . . 150.9(4) no
H51 C21 H2 . . 62.0(3) no
N0 C21 H2 . . 53.33(14) no
C1 C21 H2 . . 24.45(12) no
H41 C21 H32 . . 152.2(4) no
H31 C21 H32 . . 65.9(4) no
H51 C21 H32 . . 96.8(5) no
N0 C21 H32 . . 53.12(14) no
C1 C21 H32 . . 83.37(13) no
H41 C21 H12 . . 65.5(4) no
H31 C21 H12 . . 153.7(3) no
H51 C21 H12 . . 94.4(4) no
N0 C21 H12 . . 52.55(14) no
C1 C21 H12 . . 23.86(12) no
H41 C21 H62 . . 64.1(4) no
H31 C21 H62 . . 101.4(3) no
H51 C21 H62 . . 146.9(4) no
N0 C21 H62 . . 51.74(14) no
C1 C21 H62 . . 61.71(13) no
H41 C21 H52 . . 149.4(4) no
H31 C21 H52 . . 98.8(4) no
H51 C21 H52 . . 65.4(4) no
N0 C21 H52 . . 51.20(17) no
C1 C21 H52 . . 60.77(15) no
H41 C21 O1 . . 109.1(4) no
H31 C21 O1 . . 41.9(3) no
H51 C21 O1 . . 139.3(4) no
N0 C21 O1 . . 71.30(10) no
C1 C21 O1 . . 106.23(9) no
C22 C21 C3 . . 59.93(8) no
C22 C21 H2 . . 62.58(15) no
C3 C21 H2 . . 82.25(13) no
C22 C21 H32 . . 24.26(12) no
C3 C21 H32 . . 65.10(14) no
H2 C21 H32 . . 86.31(18) no
C22 C21 H12 . . 82.40(14) no
C3 C21 H12 . . 61.35(13) no
H2 C21 H12 . . 39.37(17) no
H32 C21 H12 . . 104.73(17) no
C22 C21 H62 . . 82.80(14) no
C3 C21 H62 . . 24.07(12) no
H2 C21 H62 . . 85.95(16) no
H32 C21 H62 . . 89.01(17) no
H12 C21 H62 . . 52.73(16) no
C22 C21 H52 . . 23.85(14) no
C3 C21 H52 . . 81.85(16) no
H2 C21 H52 . . 52.15(19) no
H32 C21 H52 . . 38.88(17) no
H12 C21 H52 . . 84.48(19) no
C22 C21 O1 . . 66.51(9) no
C3 C21 O1 . . 51.57(7) no
H2 C21 O1 . . 123.69(15) no
H32 C21 O1 . . 48.64(14) no
H12 C21 O1 . . 112.92(14) no
H62 C21 H52 . . 102.8(2) no
H62 C21 O1 . . 65.07(12) no
H52 C21 O1 . . 87.00(14) no
H42 C22 H52 . . 110.3(6) no
H42 C22 H32 . . 111.5(5) no
H52 C22 H32 . . 109.5(5) no
H42 C22 N0 . . 107.9(3) no
H52 C22 N0 . . 108.1(4) no
H32 C22 N0 . . 109.5(3) no
H42 C22 C1 . . 90.4(4) no
H52 C22 C1 . . 86.3(3) no
H32 C22 C1 . . 145.0(3) no
N0 C22 C1 . . 35.72(8) no
H42 C22 C21 . . 142.7(3) no
H52 C22 C21 . . 90.5(4) no
H32 C22 C21 . . 88.5(3) no
N0 C22 C21 . . 34.85(8) no
C1 C22 C21 . . 59.49(8) no
H42 C22 C3 . . 85.8(3) no
H52 C22 C3 . . 142.5(3) no
H32 C22 C3 . . 94.3(3) no
N0 C22 C3 . . 34.87(8) no
C1 C22 C3 . . 59.14(8) no
H42 C22 H2 . . 100.4(4) no
H52 C22 H2 . . 62.1(3) no
H32 C22 H2 . . 147.7(4) no
N0 C22 H2 . . 52.66(14) no
C1 C22 H2 . . 24.25(12) no
H42 C22 H11 . . 66.0(4) no
H52 C22 H11 . . 92.9(4) no
H32 C22 H11 . . 156.1(3) no
N0 C22 H11 . . 53.38(14) no
C1 C22 H11 . . 24.49(13) no
H42 C22 H51 . . 151.0(4) no
H52 C22 H51 . . 66.3(4) no
H32 C22 H51 . . 96.1(4) no
N0 C22 H51 . . 51.65(17) no
C1 C22 H51 . . 60.97(15) no
H42 C22 H61 . . 62.1(3) no
H52 C22 H61 . . 143.8(4) no
H32 C22 H61 . . 105.9(3) no
N0 C22 H61 . . 50.97(13) no
C1 C22 H61 . . 59.61(12) no
H42 C22 H31 . . 149.2(4) no
H52 C22 H31 . . 99.2(4) no
H32 C22 H31 . . 64.5(3) no
N0 C22 H31 . . 52.28(14) no
C1 C22 H31 . . 82.62(13) no
C21 C22 C3 . . 60.72(8) no
C21 C22 H2 . . 61.70(15) no
C3 C22 H2 . . 82.18(13) no
C21 C22 H11 . . 82.95(14) no
C3 C22 H11 . . 62.07(13) no
H2 C22 H11 . . 39.53(17) no
C21 C22 H51 . . 24.25(15) no
C3 C22 H51 . . 83.15(16) no
H2 C22 H51 . . 51.63(19) no
H11 C22 H51 . . 85.17(18) no
C21 C22 H61 . . 82.60(12) no
C3 C22 H61 . . 23.98(11) no
H2 C22 H61 . . 83.65(16) no
H11 C22 H61 . . 51.00(15) no
H51 C22 H61 . . 102.57(19) no
C21 C22 H31 . . 24.03(12) no
C3 C22 H31 . . 64.85(14) no
H2 C22 H31 . . 85.38(18) no
H11 C22 H31 . . 104.78(18) no
H51 C22 H31 . . 39.33(18) no
H61 C22 H31 . . 88.83(17) no
H61 C3 H62 . . 108.4(4) no
H61 C3 N0 . . 106.3(3) no
H62 C3 N0 . . 107.9(3) no
H61 C3 C4 . . 108.1(3) no
H62 C3 C4 . . 108.7(3) no
N0 C3 C4 . . 117.16(12) no
H61 C3 O2 . . 88.1(3) no
H62 C3 O2 . . 96.1(3) no
N0 C3 O2 . . 145.75(12) no
C4 C3 O2 . . 29.36(8) no
H61 C3 O1 . . 124.4(3) no
H62 C3 O1 . . 115.6(3) no
N0 C3 O1 . . 91.01(9) no
C4 C3 O1 . . 26.68(8) no
O2 C3 O1 . . 56.03(8) no
H61 C3 C1 . . 84.3(3) no
H62 C3 C1 . . 88.7(3) no
N0 C3 C1 . . 36.24(7) no
C4 C3 C1 . . 153.22(12) no
O2 C3 C1 . . 172.03(12) no
H61 C3 C22 . . 89.1(3) no
H62 C3 C22 . . 142.5(3) no
N0 C3 C22 . . 34.67(8) no
C4 C3 C22 . . 96.03(11) no
O2 C3 C22 . . 117.89(11) no
H61 C3 C21 . . 139.8(3) no
H62 C3 C21 . . 88.3(3) no
N0 C3 C21 . . 33.82(8) no
C4 C3 C21 . . 100.00(10) no
O2 C3 C21 . . 127.20(10) no
H61 C3 H42 . . 65.1(3) no
H62 C3 H42 . . 151.8(3) no
N0 C3 H42 . . 53.25(16) no
C4 C3 H42 . . 99.19(19) no
O2 C3 H42 . . 110.64(19) no
H61 C3 H11 . . 59.8(3) no
H62 C3 H11 . . 97.8(3) no
N0 C3 H11 . . 53.47(13) no
C4 C3 H11 . . 153.43(18) no
O2 C3 H11 . . 147.70(15) no
H61 C3 H12 . . 91.0(3) no
H62 C3 H12 . . 64.4(3) no
N0 C3 H12 . . 53.85(14) no
C4 C3 H12 . . 160.88(17) no
O2 C3 H12 . . 159.10(16) no
H61 C3 H41 . . 145.2(3) no
H62 C3 H41 . . 64.5(3) no
N0 C3 H41 . . 51.43(17) no
C4 C3 H41 . . 106.29(18) no
O2 C3 H41 . . 125.68(19) no
H61 C3 H31 . . 150.6(3) no
H62 C3 H31 . . 96.7(4) no
N0 C3 H31 . . 49.68(14) no
C4 C3 H31 . . 76.80(14) no
O2 C3 H31 . . 104.57(14) no
H61 C3 H32 . . 100.6(3) no
H62 C3 H32 . . 148.0(3) no
N0 C3 H32 . . 49.51(14) no
C4 C3 H32 . . 73.42(15) no
O2 C3 H32 . . 97.96(15) no
O1 C3 C1 . . 127.24(9) no
O1 C3 C22 . . 76.04(9) no
C1 C3 C22 . . 59.67(8) no
O1 C3 C21 . . 74.69(8) no
C1 C3 C21 . . 59.20(7) no
C22 C3 C21 . . 59.35(8) no
O1 C3 H42 . . 87.72(16) no
C1 C3 H42 . . 63.80(18) no
C22 C3 H42 . . 24.32(13) no
C21 C3 H42 . . 82.77(15) no
O1 C3 H11 . . 138.17(15) no
C1 C3 H11 . . 24.52(12) no
C22 C3 H11 . . 62.17(13) no
C21 C3 H11 . . 82.35(13) no
H42 C3 H11 . . 54.6(2) no
O1 C3 H12 . . 137.69(14) no
C1 C3 H12 . . 24.26(13) no
C22 C3 H12 . . 82.97(13) no
C21 C3 H12 . . 63.00(14) no
H42 C3 H12 . . 87.8(2) no
O1 C3 H41 . . 86.04(16) no
C1 C3 H41 . . 62.19(17) no
C22 C3 H41 . . 82.06(15) no
C21 C3 H41 . . 23.80(14) no
H42 C3 H41 . . 104.2(2) no
O1 C3 H31 . . 51.60(12) no
C1 C3 H31 . . 81.15(13) no
C22 C3 H31 . . 61.45(16) no
C21 C3 H31 . . 23.24(12) no
H42 C3 H31 . . 85.5(2) no
O1 C3 H32 . . 53.02(13) no
C1 C3 H32 . . 81.09(13) no
C22 C3 H32 . . 23.14(12) no
C21 C3 H32 . . 60.43(14) no
H42 C3 H32 . . 38.81(17) no
H11 C3 H12 . . 39.27(17) no
H11 C3 H41 . . 86.6(2) no
H12 C3 H41 . . 54.6(2) no
H11 C3 H31 . . 102.59(17) no
H12 C3 H31 . . 86.11(17) no
H41 C3 H31 . . 38.29(18) no
H11 C3 H32 . . 85.26(17) no
H12 C3 H32 . . 102.71(18) no
H41 C3 H32 . . 84.04(19) no
H31 C3 H32 . . 51.94(19) no
O2 C4 O1 . . 126.2(2) no
O2 C4 C3 . . 113.62(16) no
O1 C4 C3 . . 120.17(16) no
O2 C4 H61 . . 93.50(18) no
O1 C4 H61 . . 136.3(2) no
C3 C4 H61 . . 29.04(14) no
O2 C4 H62 . . 100.67(19) no
O1 C4 H62 . . 125.7(2) no
C3 C4 H62 . . 28.93(16) no
H61 C4 H62 . . 48.9(2) no
O2 C4 N0 . . 143.99(15) no
O1 C4 N0 . . 89.61(13) no
C3 C4 N0 . . 31.17(7) no
H61 C4 N0 . . 51.50(12) no
H62 C4 N0 . . 52.10(13) no
O2 C4 H32 . . 146.6(2) no
O1 C4 H32 . . 57.56(17) no
C3 C4 H32 . . 74.49(14) no
H61 C4 H32 . . 79.37(17) no
H62 C4 H32 . . 98.89(18) no
O2 C4 H31 . . 161.3(2) no
O1 C4 H31 . . 51.34(15) no
C3 C4 H31 . . 71.65(12) no
H61 C4 H31 . . 97.07(16) no
H62 C4 H31 . . 75.28(19) no
O2 C4 H42 . 3_656 92.97(19) no
O1 C4 H42 . 3_656 63.82(18) no
C3 C4 H42 . 3_656 114.70(18) no
H61 C4 H42 . 3_656 139.8(2) no
H62 C4 H42 . 3_656 90.9(2) no
N0 C4 H32 . . 46.80(12) no
N0 C4 H31 . . 45.94(11) no
H32 C4 H31 . . 51.3(2) no
N0 C4 H42 . 3_656 108.61(16) no
H32 C4 H42 . 3_656 113.59(17) no
H31 C4 H42 . 3_656 69.07(19) no
C1 H11 H12 . . 35.4(3) no
C1 H11 H2 . . 34.8(3) no
H12 H11 H2 . . 60.2(3) no
C1 H11 N0 . . 41.94(19) no
H12 H11 N0 . . 65.8(2) no
H2 H11 N0 . . 64.3(2) no
C1 H11 H61 . . 90.7(3) no
H12 H11 H61 . . 89.1(3) no
H2 H11 H61 . . 120.5(3) no
N0 H11 H61 . . 56.47(15) no
C1 H11 H42 . . 91.1(3) no
H12 H11 H42 . . 120.6(3) no
H2 H11 H42 . . 91.0(3) no
N0 H11 H42 . . 54.78(17) no
H61 H11 H42 . . 60.7(2) no
C1 H11 H51 . 2_456 111.6(4) no
H12 H11 H51 . 2_456 80.2(3) no
H2 H11 H51 . 2_456 139.9(4) no
N0 H11 H51 . 2_456 106.9(2) no
H61 H11 H51 . 2_456 60.8(2) no
C1 H11 H82 . 4_555 115.8(4) no
H12 H11 H82 . 4_555 128.7(3) no
H2 H11 H82 . 4_555 81.1(3) no
N0 H11 H82 . 4_555 127.5(3) no
H61 H11 H82 . 4_555 141.6(3) no
C1 H11 C3 . . 66.4(2) no
H12 H11 C3 . . 70.6(2) no
H2 H11 C3 . . 96.9(3) no
N0 H11 C3 . . 34.80(9) no
H61 H11 C3 . . 24.29(12) no
C1 H11 C22 . . 67.0(2) no
H12 H11 C22 . . 98.4(2) no
H2 H11 C22 . . 70.1(2) no
N0 H11 C22 . . 34.56(9) no
H61 H11 C22 . . 65.48(17) no
C1 H11 H31 . 2_456 117.1(4) no
H12 H11 H31 . 2_456 82.6(3) no
H2 H11 H31 . 2_456 121.8(3) no
N0 H11 H31 . 2_456 139.1(3) no
H61 H11 H31 . 2_456 100.0(2) no
C1 H11 O32 . 4_555 115.3(3) no
H12 H11 O32 . 4_555 140.4(3) no
H2 H11 O32 . 4_555 82.7(3) no
N0 H11 O32 . 4_555 112.2(2) no
H61 H11 O32 . 4_555 124.0(3) no
C1 H11 H52 . . 63.0(3) no
H12 H11 H52 . . 98.2(3) no
H2 H11 H52 . . 53.4(3) no
N0 H11 H52 . . 46.40(16) no
H61 H11 H52 . . 87.4(2) no
C1 H11 H62 . . 60.6(3) no
H12 H11 H62 . . 52.9(2) no
H2 H11 H62 . . 95.1(3) no
N0 H11 H62 . . 45.08(14) no
H61 H11 H62 . . 36.30(18) no
H42 H11 H51 . 2_456 116.6(3) no
H42 H11 H82 . 4_555 89.9(3) no
H51 H11 H82 2_456 4_555 124.4(3) no
H42 H11 C3 . . 62.35(19) no
H51 H11 C3 2_456 . 74.06(19) no
H82 H11 C3 4_555 . 152.2(3) no
H42 H11 C22 . . 24.20(14) no
H51 H11 C22 2_456 . 126.2(2) no
H82 H11 C22 4_555 . 98.3(2) no
C3 H11 C22 . . 55.76(11) no
H42 H11 H31 . 2_456 147.0(3) no
H51 H11 H31 2_456 2_456 39.38(18) no
H82 H11 H31 4_555 2_456 92.2(2) no
C3 H11 H31 . 2_456 111.7(2) no
C22 H11 H31 . 2_456 165.4(2) no
H42 H11 O32 . 4_555 69.6(2) no
H51 H11 O32 2_456 4_555 132.6(3) no
H82 H11 O32 4_555 4_555 20.35(13) no
C3 H11 O32 . 4_555 131.9(2) no
C22 H11 O32 . 4_555 79.86(16) no
H42 H11 H52 . . 37.7(2) no
H51 H11 H52 2_456 . 148.1(2) no
H82 H11 H52 4_555 . 81.5(2) no
C3 H11 H52 . . 75.41(16) no
C22 H11 H52 . . 21.98(12) no
H42 H11 H62 . . 83.5(2) no
H51 H11 H62 2_456 . 62.5(2) no
H82 H11 H62 4_555 . 172.4(2) no
C3 H11 H62 . . 21.31(11) no
C22 H11 H62 . . 74.11(15) no
H31 H11 O32 2_456 4_555 108.7(2) no
H31 H11 H52 2_456 . 172.5(2) no
O32 H11 H52 4_555 . 66.05(18) no
H31 H11 H62 2_456 . 95.4(2) no
O32 H11 H62 4_555 . 153.0(2) no
H52 H11 H62 . . 90.94(19) no
C1 H12 H11 . . 35.7(3) no
C1 H12 H2 . . 34.5(3) no
H11 H12 H2 . . 60.1(3) no
C1 H12 N0 . . 41.0(2) no
H11 H12 N0 . . 64.9(2) no
H2 H12 N0 . . 64.0(2) no
C1 H12 H62 . . 90.6(3) no
H11 H12 H62 . . 90.7(3) no
H2 H12 H62 . . 119.4(3) no
N0 H12 H62 . . 55.52(17) no
C1 H12 H41 . . 88.2(3) no
H11 H12 H41 . . 118.8(3) no
H2 H12 H41 . . 87.6(3) no
N0 H12 H41 . . 54.16(17) no
H62 H12 H41 . . 60.1(3) no
C1 H12 H81 . 4_565 160.1(4) no
H11 H12 H81 . 4_565 164.0(3) no
H2 H12 H81 . 4_565 131.4(4) no
N0 H12 H81 . 4_565 128.1(3) no
H62 H12 H81 . 4_565 91.1(3) no
C1 H12 C3 . . 66.1(3) no
H11 H12 C3 . . 70.2(2) no
H2 H12 C3 . . 96.6(3) no
N0 H12 C3 . . 34.71(9) no
H62 H12 C3 . . 24.50(14) no
C1 H12 C21 . . 64.5(3) no
H11 H12 C21 . . 96.3(2) no
H2 H12 C21 . . 68.2(2) no
N0 H12 C21 . . 33.72(9) no
H62 H12 C21 . . 63.71(17) no
C1 H12 O31 . 4_565 145.7(4) no
H11 H12 O31 . 4_565 164.5(3) no
H2 H12 O31 . 4_565 131.1(3) no
N0 H12 O31 . 4_565 108.3(2) no
H62 H12 O31 . 4_565 74.5(2) no
C1 H12 H61 . . 61.8(3) no
H11 H12 H61 . . 52.8(2) no
H2 H12 H61 . . 96.2(3) no
N0 H12 H61 . . 46.49(14) no
H62 H12 H61 . . 37.97(19) no
C1 H12 H51 . 2_456 94.9(4) no
H11 H12 H51 . 2_456 62.5(3) no
H2 H12 H51 . 2_456 122.2(4) no
N0 H12 H51 . 2_456 97.3(2) no
H62 H12 H51 . 2_456 66.4(2) no
C1 H12 H51 . . 59.4(3) no
H11 H12 H51 . . 95.0(3) no
H2 H12 H51 . . 50.9(3) no
N0 H12 H51 . . 44.95(16) no
H62 H12 H51 . . 85.2(2) no
H41 H12 H81 . 4_565 75.5(2) no
H41 H12 C3 . . 63.4(2) no
H81 H12 C3 4_565 . 114.5(2) no
H41 H12 C21 . . 23.77(14) no
H81 H12 C21 4_565 . 98.8(2) no
C3 H12 C21 . . 55.64(11) no
H41 H12 O31 . 4_565 57.49(19) no
H81 H12 O31 4_565 4_565 20.10(14) no
C3 H12 O31 . 4_565 96.27(18) no
C21 H12 O31 . 4_565 81.24(17) no
H41 H12 H61 . . 85.6(2) no
H81 H12 H61 4_565 . 126.6(3) no
C3 H12 H61 . . 22.30(10) no
C21 H12 H61 . . 75.13(15) no
O31 H12 H61 4_565 . 112.1(2) no
H41 H12 H51 . 2_456 126.5(3) no
H81 H12 H51 4_565 2_456 103.9(3) no
C3 H12 H51 . 2_456 69.36(18) no
C21 H12 H51 . 2_456 125.0(2) no
O31 H12 H51 4_565 2_456 106.4(2) no
H41 H12 H51 . . 36.7(2) no
H81 H12 H51 4_565 . 101.0(3) no
C3 H12 H51 . . 74.57(16) no
C21 H12 H51 . . 21.58(13) no
O31 H12 H51 4_565 . 88.2(2) no
H61 H12 H51 . 2_456 51.12(17) no
H61 H12 H51 . . 91.09(19) no
H51 H12 H51 2_456 . 142.16(18) no
C1 H2 H11 . . 35.2(3) no
C1 H2 H12 . . 34.7(3) no
H11 H2 H12 . . 59.6(3) no
C1 H2 N0 . . 42.8(2) no
H11 H2 N0 . . 65.6(2) no
H12 H2 N0 . . 66.1(2) no
C1 H2 H51 . . 92.6(4) no
H11 H2 H51 . . 122.2(3) no
H12 H2 H51 . . 92.3(3) no
N0 H2 H51 . . 56.72(19) no
C1 H2 H52 . . 91.5(4) no
H11 H2 H52 . . 88.7(3) no
H12 H2 H52 . . 122.1(3) no
N0 H2 H52 . . 56.50(19) no
H51 H2 H52 . . 63.6(3) no
C1 H2 C21 . . 67.8(3) no
H11 H2 C21 . . 98.5(3) no
H12 H2 C21 . . 72.4(2) no
N0 H2 C21 . . 34.80(10) no
H51 H2 C21 . . 24.81(15) no
C1 H2 C22 . . 67.2(3) no
H11 H2 C22 . . 70.4(2) no
H12 H2 C22 . . 98.2(3) no
N0 H2 C22 . . 34.60(10) no
H51 H2 C22 . . 65.1(2) no
C1 H2 H72 . 4_555 111.1(4) no
H11 H2 H72 . 4_555 79.6(3) no
H12 H2 H72 . 4_555 138.6(4) no
N0 H2 H72 . 4_555 105.4(3) no
H51 H2 H72 . 4_555 117.6(3) no
C1 H2 H82 . 4_555 96.9(4) no
H11 H2 H82 . 4_555 61.7(3) no
H12 H2 H82 . 4_555 112.5(3) no
N0 H2 H82 . 4_555 114.4(3) no
H51 H2 H82 . 4_555 148.2(3) no
C1 H2 H41 . . 62.3(3) no
H11 H2 H41 . . 97.2(3) no
H12 H2 H41 . . 55.4(3) no
N0 H2 H41 . . 45.14(17) no
H51 H2 H41 . . 36.9(2) no
H52 H2 C21 . . 65.7(2) no
H52 H2 C22 . . 24.36(14) no
C21 H2 C22 . . 55.71(12) no
H52 H2 H72 . 4_555 59.1(2) no
C21 H2 H72 . 4_555 124.8(2) no
C22 H2 H72 . 4_555 72.7(2) no
H52 H2 H82 . 4_555 85.9(3) no
C21 H2 H82 . 4_555 146.4(3) no
C22 H2 H82 . 4_555 91.0(2) no
H72 H2 H82 4_555 4_555 31.12(15) no
H52 H2 H41 . . 86.7(3) no
C21 H2 H41 . . 21.18(13) no
C22 H2 H41 . . 74.05(18) no
H72 H2 H41 4_555 . 145.6(3) no
H82 H2 H41 4_555 . 157.7(3) no
C21 H31 H41 . . 34.5(3) no
C21 H31 H51 . . 34.7(3) no
H41 H31 H51 . . 59.4(4) no
C21 H31 N0 . . 41.2(2) no
H41 H31 N0 . . 64.1(2) no
H51 H31 N0 . . 64.0(2) no
C21 H31 O1 . . 119.4(3) no
H41 H31 O1 . . 117.1(3) no
H51 H31 O1 . . 142.8(3) no
N0 H31 O1 . . 81.05(17) no
C21 H31 H32 . . 89.7(4) no
H41 H31 H32 . . 119.1(3) no
H51 H31 H32 . . 88.8(4) no
N0 H31 H32 . . 55.21(18) no
O1 H31 H32 . . 59.5(2) no
C21 H31 C22 . . 65.8(3) no
H41 H31 C22 . . 96.0(3) no
H51 H31 C22 . . 69.9(3) no
N0 H31 C22 . . 33.76(11) no
O1 H31 C22 . . 73.99(17) no
C21 H31 H11 . 2_556 94.1(3) no
H41 H31 H11 . 2_556 91.9(3) no
H51 H31 H11 . 2_556 65.8(2) no
N0 H31 H11 . 2_556 129.7(3) no
O1 H31 H11 . 2_556 146.4(2) no
C21 H31 C3 . . 63.7(2) no
H41 H31 C3 . . 68.1(2) no
H51 H31 C3 . . 94.2(2) no
N0 H31 C3 . . 32.57(9) no
O1 H31 C3 . . 56.14(12) no
C21 H31 C4 . . 95.2(3) no
H41 H31 C4 . . 93.0(3) no
H51 H31 C4 . . 124.6(3) no
N0 H31 C4 . . 60.74(13) no
O1 H31 C4 . . 25.45(8) no
H32 H31 C22 . . 23.96(14) no
H32 H31 H11 . 2_556 122.5(3) no
C22 H31 H11 . 2_556 122.2(3) no
H32 H31 C3 . . 64.05(18) no
C22 H31 C3 . . 53.70(11) no
H11 H31 C3 2_556 . 157.5(2) no
H32 H31 C4 . . 62.51(19) no
C22 H31 C4 . . 66.50(13) no
H11 H31 C4 2_556 . 169.5(2) no
C3 H31 C4 . . 31.56(8) no
C22 H32 H52 . . 35.2(3) no
C22 H32 H42 . . 34.1(3) no
H52 H32 H42 . . 59.7(4) no
C22 H32 N0 . . 41.6(2) no
H52 H32 N0 . . 64.5(2) no
H42 H32 N0 . . 64.0(2) no
C22 H32 O1 . . 117.9(4) no
H52 H32 O1 . . 142.7(3) no
H42 H32 O1 . . 114.7(3) no
N0 H32 O1 . . 79.79(19) no
C22 H32 H31 . . 91.6(4) no
H52 H32 H31 . . 91.9(4) no
H42 H32 H31 . . 119.4(3) no
N0 H32 H31 . . 55.34(18) no
O1 H32 H31 . . 57.1(2) no
C22 H32 C21 . . 67.3(3) no
H52 H32 C21 . . 71.6(3) no
H42 H32 C21 . . 96.7(3) no
N0 H32 C21 . . 34.10(10) no
O1 H32 C21 . . 72.77(17) no
C22 H32 C4 . . 94.0(3) no
H52 H32 C4 . . 126.0(3) no
H42 H32 C4 . . 88.0(3) no
N0 H32 C4 . . 62.44(14) no
O1 H32 C4 . . 26.94(8) no
C22 H32 C3 . . 62.6(3) no
H52 H32 C3 . . 94.0(3) no
H42 H32 C3 . . 66.0(2) no
N0 H32 C3 . . 32.55(9) no
O1 H32 C3 . . 55.65(13) no
C22 H32 Br1 . 2_555 146.7(5) no
H52 H32 Br1 . 2_555 111.6(3) no
H42 H32 Br1 . 2_555 151.7(3) no
N0 H32 Br1 . 2_555 140.2(3) no
O1 H32 Br1 . 2_555 88.5(2) no
C22 H32 Cl1 . 2_555 148.3(4) no
H52 H32 Cl1 . 2_555 113.1(3) no
H42 H32 Cl1 . 2_555 149.5(3) no
N0 H32 Cl1 . 2_555 143.5(3) no
O1 H32 Cl1 . 2_555 88.81(18) no
C22 H32 H51 . . 62.7(3) no
H52 H32 H51 . . 54.9(3) no
H42 H32 H51 . . 96.4(3) no
N0 H32 H51 . . 44.64(17) no
O1 H32 H51 . . 92.4(2) no
H31 H32 C21 . . 24.33(13) no
H31 H32 C4 . . 66.14(19) no
C21 H32 C4 . . 70.77(14) no
H31 H32 C3 . . 64.01(18) no
C21 H32 C3 . . 54.46(11) no
C4 H32 C3 . . 32.08(8) no
H31 H32 Br1 . 2_555 86.3(2) no
C21 H32 Br1 . 2_555 106.0(2) no
C4 H32 Br1 . 2_555 115.1(2) no
C3 H32 Br1 . 2_555 141.7(2) no
H31 H32 Cl1 . 2_555 89.3(2) no
C21 H32 Cl1 . 2_555 109.3(2) no
C4 H32 Cl1 . 2_555 115.1(2) no
C3 H32 Cl1 . 2_555 143.0(2) no
Br1 H32 Cl1 2_555 2_555 3.40(12) no
H31 H32 H51 . . 37.1(2) no
C21 H32 H51 . . 21.37(15) no
C4 H32 H51 . . 92.1(2) no
C3 H32 H51 . . 72.54(18) no
Br1 H32 H51 2_555 . 98.8(2) no
Cl1 H32 H51 2_555 . 102.1(2) no
C21 H41 H51 . . 35.5(3) no
C21 H41 H31 . . 34.9(3) no
H51 H41 H31 . . 60.7(4) no
C21 H41 N0 . . 42.4(2) no
H51 H41 N0 . . 65.0(3) no
H31 H41 N0 . . 65.9(2) no
C21 H41 H71 . 4_565 158.9(6) no
H51 H41 H71 . 4_565 123.9(4) no
H31 H41 H71 . 4_565 156.3(4) no
N0 H41 H71 . 4_565 137.8(3) no
C21 H41 H62 . . 92.2(4) no
H51 H41 H62 . . 120.3(3) no
H31 H41 H62 . . 93.5(3) no
N0 H41 H62 . . 55.32(19) no
H71 H41 H62 4_565 . 101.2(3) no
C21 H41 H12 . . 90.8(4) no
H51 H41 H12 . . 88.2(3) no
H31 H41 H12 . . 121.0(3) no
N0 H41 H12 . . 55.45(19) no
H71 H41 H12 4_565 . 82.6(3) no
C21 H41 O31 . 4_565 159.4(5) no
H51 H41 O31 . 4_565 136.7(4) no
H31 H41 O31 . 4_565 162.4(5) no
N0 H41 O31 . 4_565 120.1(3) no
H71 H41 O31 4_565 4_565 22.19(13) no
C21 H41 C1 . . 66.5(3) no
H51 H41 C1 . . 68.8(3) no
H31 H41 C1 . . 97.8(3) no
N0 H41 C1 . . 34.45(11) no
H71 H41 C1 4_565 . 105.5(3) no
C21 H41 C3 . . 68.1(3) no
H51 H41 C3 . . 97.9(3) no
H31 H41 C3 . . 73.6(2) no
N0 H41 C3 . . 34.10(10) no
H71 H41 C3 4_565 . 124.4(3) no
C21 H41 H2 . . 60.8(4) no
H51 H41 H2 . . 51.2(3) no
H31 H41 H2 . . 95.6(3) no
N0 H41 H2 . . 45.03(17) no
H71 H41 H2 4_565 . 104.3(3) no
C21 H41 Cl2 . 3_656 116.2(5) no
H51 H41 Cl2 . 3_656 83.4(3) no
H31 H41 Cl2 . 3_656 115.6(3) no
N0 H41 Cl2 . 3_656 143.1(3) no
H71 H41 Cl2 4_565 3_656 48.56(17) no
H62 H41 H12 . . 58.8(2) no
H62 H41 O31 . 4_565 79.2(2) no
H12 H41 O31 . 4_565 68.8(2) no
H62 H41 C1 . . 62.46(18) no
H12 H41 C1 . . 24.27(14) no
O31 H41 C1 4_565 . 93.0(2) no
H62 H41 C3 . . 24.15(13) no
H12 H41 C3 . . 61.94(19) no
O31 H41 C3 4_565 . 102.2(2) no
C1 H41 C3 . . 54.02(12) no
H62 H41 H2 . . 83.7(2) no
H12 H41 H2 . . 37.00(19) no
O31 H41 H2 4_565 . 99.4(2) no
C1 H41 H2 . . 21.28(12) no
C3 H41 H2 . . 72.77(17) no
H62 H41 Cl2 . 3_656 149.7(3) no
H12 H41 Cl2 . 3_656 107.8(3) no
O31 H41 Cl2 4_565 3_656 70.55(16) no
C1 H41 Cl2 . 3_656 117.6(3) no
C3 H41 Cl2 . 3_656 169.5(3) no
H2 H41 Cl2 . 3_656 100.5(3) no
C22 H42 H52 . . 35.0(3) no
C22 H42 H32 . . 34.5(3) no
H52 H42 H32 . . 59.7(3) no
C22 H42 N0 . . 42.7(2) no
H52 H42 N0 . . 65.2(3) no
H32 H42 N0 . . 65.7(2) no
C22 H42 H61 . . 94.2(4) no
H52 H42 H61 . . 120.2(3) no
H32 H42 H61 . . 97.5(3) no
N0 H42 H61 . . 55.30(17) no
C22 H42 H11 . . 89.8(4) no
H52 H42 H11 . . 86.4(3) no
H32 H42 H11 . . 120.4(3) no
N0 H42 H11 . . 55.54(19) no
H61 H42 H11 . . 57.2(2) no
C22 H42 C3 . . 69.9(3) no
H52 H42 C3 . . 99.2(3) no
H32 H42 C3 . . 75.2(3) no
N0 H42 C3 . . 35.10(10) no
H61 H42 C3 . . 24.59(11) no
C22 H42 C1 . . 65.7(3) no
H52 H42 C1 . . 68.1(3) no
H32 H42 C1 . . 96.6(3) no
N0 H42 C1 . . 34.02(11) no
H61 H42 C1 . . 60.42(17) no
C22 H42 O1 . 3_646 125.2(4) no
H52 H42 O1 . 3_646 102.1(3) no
H32 H42 O1 . 3_646 106.7(3) no
N0 H42 O1 . 3_646 167.1(3) no
H61 H42 O1 . 3_646 137.6(3) no
C22 H42 Cl2 . 4_555 154.9(4) no
H52 H42 Cl2 . 4_555 154.6(4) no
H32 H42 Cl2 . 4_555 144.7(4) no
N0 H42 Cl2 . 4_555 112.7(2) no
H61 H42 Cl2 . 4_555 61.16(17) no
C22 H42 Br2 . 4_555 156.2(4) no
H52 H42 Br2 . 4_555 157.4(4) no
H32 H42 Br2 . 4_555 142.4(5) no
N0 H42 Br2 . 4_555 114.6(3) no
H61 H42 Br2 . 4_555 62.1(2) no
C22 H42 C4 . 3_646 101.1(3) no
H52 H42 C4 . 3_646 84.1(3) no
H32 H42 C4 . 3_646 82.8(3) no
N0 H42 C4 . 3_646 143.8(2) no
H61 H42 C4 . 3_646 152.1(3) no
C22 H42 O32 . 4_555 108.8(5) no
H52 H42 O32 . 4_555 76.8(3) no
H32 H42 O32 . 4_555 135.4(4) no
N0 H42 O32 . 4_555 105.9(3) no
H61 H42 O32 . 4_555 113.5(2) no
H11 H42 C3 . . 63.06(18) no
H11 H42 C1 . . 24.22(14) no
C3 H42 C1 . . 54.40(12) no
H11 H42 O1 . 3_646 128.8(3) no
C3 H42 O1 . 3_646 156.1(3) no
C1 H42 O1 . 3_646 145.6(3) no
H11 H42 Cl2 . 4_555 73.55(19) no
C3 H42 Cl2 . 4_555 85.67(18) no
C1 H42 Cl2 . 4_555 95.82(18) no
O1 H42 Cl2 3_646 4_555 79.70(16) no
H11 H42 Br2 . 4_555 76.7(2) no
C3 H42 Br2 . 4_555 86.5(2) no
C1 H42 Br2 . 4_555 98.8(2) no
O1 H42 Br2 3_646 4_555 78.0(2) no
Cl2 H42 Br2 4_555 4_555 3.24(15) no
H11 H42 C4 . 3_646 144.9(3) no
C3 H42 C4 . 3_646 151.9(3) no
C1 H42 C4 . 3_646 147.4(3) no
O1 H42 C4 3_646 3_646 24.89(7) no
Cl2 H42 C4 4_555 3_646 103.30(18) no
H11 H42 O32 . 4_555 61.3(2) no
C3 H42 O32 . 4_555 124.4(2) no
C1 H42 O32 . 4_555 73.97(19) no
O1 H42 O32 3_646 4_555 71.61(16) no
Cl2 H42 O32 4_555 4_555 79.90(16) no
Br2 H42 C4 4_555 3_646 101.2(2) no
Br2 H42 O32 4_555 4_555 82.0(2) no
C4 H42 O32 3_646 4_555 83.61(17) no
C21 H51 H41 . . 34.9(4) no
C21 H51 H31 . . 34.6(3) no
H41 H51 H31 . . 59.9(4) no
C21 H51 N0 . . 42.6(2) no
H41 H51 N0 . . 64.9(2) no
H31 H51 N0 . . 65.6(2) no
C21 H51 H2 . . 93.1(3) no
H41 H51 H2 . . 91.9(3) no
H31 H51 H2 . . 122.0(3) no
N0 H51 H2 . . 56.48(18) no
C21 H51 H52 . . 90.5(4) no
H41 H51 H52 . . 119.3(3) no
H31 H51 H52 . . 90.6(4) no
N0 H51 H52 . . 54.5(2) no
H2 H51 H52 . . 58.6(3) no
C21 H51 H61 . 2_556 146.6(6) no
H41 H51 H61 . 2_556 117.6(4) no
H31 H51 H61 . 2_556 128.2(3) no
N0 H51 H61 . 2_556 166.0(3) no
H2 H51 H61 . 2_556 109.6(3) no
C21 H51 H11 . 2_556 102.4(4) no
H41 H51 H11 . 2_556 97.2(4) no
H31 H51 H11 . 2_556 74.8(3) no
N0 H51 H11 . 2_556 140.4(3) no
H2 H51 H11 . 2_556 163.1(3) no
C21 H51 C1 . . 68.6(3) no
H41 H51 C1 . . 71.5(3) no
H31 H51 C1 . . 98.9(2) no
N0 H51 C1 . . 35.16(9) no
H2 H51 C1 . . 24.60(13) no
C21 H51 C22 . . 66.5(3) no
H41 H51 C22 . . 96.7(3) no
H31 H51 C22 . . 70.8(3) no
N0 H51 C22 . . 33.96(12) no
H2 H51 C22 . . 63.3(2) no
C21 H51 H12 . 2_556 112.7(4) no
H41 H51 H12 . 2_556 126.9(4) no
H31 H51 H12 . 2_556 78.1(3) no
N0 H51 H12 . 2_556 126.6(3) no
H2 H51 H12 . 2_556 140.0(4) no
C21 H51 H62 . 2_556 160.9(5) no
H41 H51 H62 . 2_556 154.5(4) no
H31 H51 H62 . 2_556 126.6(3) no
N0 H51 H62 . 2_556 140.3(4) no
H2 H51 H62 . 2_556 101.0(3) no
C21 H51 H12 . . 64.0(3) no
H41 H51 H12 . . 55.1(3) no
H31 H51 H12 . . 98.3(3) no
N0 H51 H12 . . 45.82(15) no
H2 H51 H12 . . 36.82(19) no
C21 H51 H32 . . 61.9(4) no
H41 H51 H32 . . 96.4(3) no
H31 H51 H32 . . 54.2(3) no
N0 H51 H32 . . 45.32(17) no
H2 H51 H32 . . 84.6(3) no
H52 H51 H61 . 2_556 121.9(3) no
H52 H51 H11 . 2_556 126.7(4) no
H61 H51 H11 2_556 2_556 53.57(18) no
H52 H51 C1 . . 61.9(2) no
H61 H51 C1 2_556 . 131.0(3) no
H11 H51 C1 2_556 . 168.6(4) no
H52 H51 C22 . . 24.03(14) no
H61 H51 C22 2_556 . 145.5(3) no
H11 H51 C22 2_556 . 129.1(3) no
C1 H51 C22 . . 54.88(12) no
H52 H51 H12 . 2_556 89.9(3) no
H61 H51 H12 2_556 2_556 64.32(18) no
H11 H51 H12 2_556 2_556 37.34(17) no
C1 H51 H12 . 2_556 151.7(3) no
C22 H51 H12 . 2_556 98.6(3) no
H52 H51 H62 . 2_556 86.1(3) no
H61 H51 H62 2_556 2_556 37.29(17) no
H11 H51 H62 2_556 2_556 65.43(17) no
C1 H51 H62 . 2_556 125.1(3) no
C22 H51 H62 . 2_556 108.6(3) no
H52 H51 H12 . . 82.9(2) no
H61 H51 H12 2_556 . 122.7(3) no
H11 H51 H12 2_556 . 148.9(4) no
C1 H51 H12 . . 21.09(12) no
C22 H51 H12 . . 73.45(16) no
H52 H51 H32 . . 36.50(19) no
H61 H51 H32 2_556 . 141.8(3) no
H11 H51 H32 2_556 . 108.4(3) no
C1 H51 H32 . . 74.10(17) no
C22 H51 H32 . . 21.28(12) no
H12 H51 H62 2_556 2_556 48.58(17) no
H12 H51 H12 2_556 . 172.0(3) no
H62 H51 H12 2_556 . 133.9(3) no
H12 H51 H32 2_556 . 81.9(2) no
H62 H51 H32 2_556 . 106.5(3) no
H12 H51 H32 . . 90.24(19) no
C22 H52 H32 . . 35.3(3) no
C22 H52 H42 . . 34.7(3) no
H32 H52 H42 . . 60.6(3) no
C22 H52 N0 . . 42.5(2) no
H32 H52 N0 . . 65.7(2) no
H42 H52 N0 . . 64.7(2) no
C22 H52 H2 . . 93.5(4) no
H32 H52 H2 . . 121.8(3) no
H42 H52 H2 . . 93.6(3) no
N0 H52 H2 . . 56.09(18) no
C22 H52 H51 . . 89.7(4) no
H32 H52 H51 . . 88.6(4) no
H42 H52 H51 . . 118.9(3) no
N0 H52 H51 . . 54.4(2) no
H2 H52 H51 . . 57.8(3) no
C22 H52 C1 . . 69.0(3) no
H32 H52 C1 . . 99.5(3) no
H42 H52 C1 . . 72.3(3) no
N0 H52 C1 . . 35.20(10) no
H2 H52 C1 . . 24.62(13) no
C22 H52 H72 . 4_555 118.1(5) no
H32 H52 H72 . 4_555 142.9(4) no
H42 H52 H72 . 4_555 85.3(4) no
N0 H52 H72 . 4_555 114.7(3) no
H2 H52 H72 . 4_555 70.9(3) no
C22 H52 Cl1 . 3_646 168.9(5) no
H32 H52 Cl1 . 3_646 155.6(4) no
H42 H52 Cl1 . 3_646 137.3(4) no
N0 H52 Cl1 . 3_646 132.5(3) no
H2 H52 Cl1 . 3_646 78.3(2) no
C22 H52 C21 . . 65.6(3) no
H32 H52 C21 . . 69.5(3) no
H42 H52 C21 . . 95.9(3) no
N0 H52 C21 . . 33.51(11) no
H2 H52 C21 . . 62.2(2) no
C22 H52 Br1 . 3_646 166.7(5) no
H32 H52 Br1 . 3_646 157.2(4) no
H42 H52 Br1 . 3_646 134.5(4) no
N0 H52 Br1 . 3_646 133.0(3) no
H2 H52 Br1 . 3_646 78.1(2) no
C22 H52 H11 . . 65.1(3) no
H32 H52 H11 . . 100.1(3) no
H42 H52 H11 . . 55.9(3) no
N0 H52 H11 . . 46.74(16) no
H2 H52 H11 . . 37.85(19) no
C22 H52 O2 . 3_646 103.4(4) no
H32 H52 O2 . 3_646 86.1(3) no
H42 H52 O2 . 3_646 85.2(3) no
N0 H52 O2 . 3_646 145.9(3) no
H2 H52 O2 . 3_646 147.0(3) no
H51 H52 C1 . . 61.9(2) no
H51 H52 H72 . 4_555 123.0(3) no
C1 H52 H72 . 4_555 82.0(2) no
H51 H52 Cl1 . 3_646 92.2(3) no
C1 H52 Cl1 . 3_646 102.4(2) no
H72 H52 Cl1 4_555 3_646 52.28(16) no
H51 H52 C21 . . 24.07(15) no
C1 H52 C21 . . 54.47(12) no
H72 H52 C21 4_555 . 133.1(3) no
Cl1 H52 C21 3_646 . 115.7(3) no
H51 H52 Br1 . 3_646 94.3(3) no
C1 H52 Br1 . 3_646 101.9(2) no
H72 H52 Br1 4_555 3_646 49.53(19) no
Cl1 H52 Br1 3_646 3_646 2.79(18) no
C21 H52 Br1 . 3_646 117.7(3) no
H51 H52 H11 . . 83.9(2) no
C1 H52 H11 . . 22.04(13) no
H72 H52 H11 4_555 . 68.1(2) no
Cl1 H52 H11 3_646 . 104.3(2) no
C21 H52 H11 . . 74.03(18) no
H51 H52 O2 . 3_646 148.3(3) no
C1 H52 O2 . 3_646 149.8(3) no
H72 H52 O2 4_555 3_646 76.1(2) no
Cl1 H52 O2 3_646 3_646 80.45(16) no
C21 H52 O2 . 3_646 150.8(3) no
Br1 H52 H11 3_646 . 102.7(2) no
Br1 H52 O2 3_646 3_646 79.5(2) no
H11 H52 O2 . 3_646 127.8(3) no
C3 H61 H62 . . 35.9(3) no
C3 H61 N0 . . 43.68(19) no
H62 H61 N0 . . 65.8(2) no
C3 H61 C4 . . 42.9(2) no
H62 H61 C4 . . 65.9(2) no
N0 H61 C4 . . 75.51(13) no
C3 H61 H11 . . 95.9(3) no
H62 H61 H11 . . 93.8(3) no
N0 H61 H11 . . 57.62(17) no
C4 H61 H11 . . 133.1(2) no
C3 H61 H42 . . 90.3(3) no
H62 H61 H42 . . 120.9(3) no
N0 H61 H42 . . 55.62(17) no
C4 H61 H42 . . 91.5(2) no
H11 H61 H42 . . 62.2(2) no
C3 H61 H51 . 2_456 118.2(4) no
H62 H61 H51 . 2_456 84.6(3) no
N0 H61 H51 . 2_456 111.9(2) no
C4 H61 H51 . 2_456 144.0(3) no
H11 H61 H51 . 2_456 65.7(2) no
C3 H61 O2 . . 66.4(2) no
H62 H61 O2 . . 74.3(2) no
N0 H61 O2 . . 104.47(16) no
C4 H61 O2 . . 29.32(9) no
H11 H61 O2 . . 161.9(2) no
C3 H61 C1 . . 70.6(2) no
H62 H61 C1 . . 72.4(2) no
N0 H61 C1 . . 35.92(9) no
C4 H61 C1 . . 109.90(16) no
H11 H61 C1 . . 25.41(14) no
C3 H61 C22 . . 66.9(2) no
H62 H61 C22 . . 97.5(2) no
N0 H61 C22 . . 33.79(9) no
C4 H61 C22 . . 77.19(14) no
H11 H61 C22 . . 63.53(17) no
C3 H61 Cl2 . 4_555 158.3(4) no
H62 H61 Cl2 . 4_555 163.7(3) no
N0 H61 Cl2 . 4_555 119.8(2) no
C4 H61 Cl2 . 4_555 129.5(2) no
H11 H61 Cl2 . 4_555 78.7(2) no
C3 H61 Br2 . 4_555 157.4(4) no
H62 H61 Br2 . 4_555 166.0(3) no
N0 H61 Br2 . 4_555 121.2(3) no
C4 H61 Br2 . 4_555 126.4(3) no
H11 H61 Br2 . 4_555 81.8(2) no
C3 H61 H82 . . 139.7(4) no
H62 H61 H82 . . 129.8(3) no
N0 H61 H82 . . 160.3(3) no
C4 H61 H82 . . 99.0(2) no
H11 H61 H82 . . 124.4(2) no
C3 H61 H12 . . 66.7(3) no
H62 H61 H12 . . 55.8(2) no
N0 H61 H12 . . 47.74(14) no
C4 H61 H12 . . 109.60(19) no
H11 H61 H12 . . 38.08(19) no
H42 H61 H51 . 2_456 122.3(3) no
H42 H61 O2 . . 111.8(3) no
H51 H61 O2 2_456 . 125.2(2) no
H42 H61 C1 . . 65.4(2) no
H51 H61 C1 2_456 . 77.9(2) no
O2 H61 C1 . . 136.89(17) no
H42 H61 C22 . . 23.72(14) no
H51 H61 C22 2_456 . 129.2(2) no
O2 H61 C22 . . 103.75(16) no
C1 H61 C22 . . 55.28(11) no
H42 H61 Cl2 . 4_555 68.53(19) no
H51 H61 Cl2 2_456 4_555 79.1(2) no
O2 H61 Cl2 . 4_555 116.08(18) no
C1 H61 Cl2 . 4_555 103.01(18) no
C22 H61 Cl2 . 4_555 92.19(18) no
H42 H61 Br2 . 4_555 68.7(2) no
H51 H61 Br2 2_456 4_555 81.4(3) no
O2 H61 Br2 . 4_555 112.9(2) no
C1 H61 Br2 . 4_555 105.8(2) no
C22 H61 Br2 . 4_555 92.4(2) no
H42 H61 H82 . . 106.4(3) no
H51 H61 H82 2_456 . 83.8(2) no
O2 H61 H82 . . 73.29(16) no
C1 H61 H82 . . 149.8(2) no
C22 H61 H82 . . 126.8(2) no
H42 H61 H12 . . 87.4(2) no
H51 H61 H12 2_456 . 64.6(2) no
O2 H61 H12 . . 128.9(2) no
C1 H61 H12 . . 22.05(12) no
C22 H61 H12 . . 75.01(16) no
Cl2 H61 Br2 4_555 4_555 3.28(16) no
Cl2 H61 H82 4_555 . 49.41(15) no
Br2 H61 H82 4_555 . 47.13(19) no
Cl2 H61 H12 4_555 . 114.98(19) no
Br2 H61 H12 4_555 . 118.2(2) no
H82 H61 H12 . . 147.9(2) no
C3 H62 H61 . . 35.7(3) no
C3 H62 N0 . . 42.6(2) no
H61 H62 N0 . . 64.4(2) no
C3 H62 C4 . . 42.4(2) no
H61 H62 C4 . . 65.2(2) no
N0 H62 C4 . . 74.74(16) no
C3 H62 H12 . . 91.1(3) no
H61 H62 H12 . . 86.2(3) no
N0 H62 H12 . . 56.24(17) no
C4 H62 H12 . . 130.5(3) no
C3 H62 H41 . . 91.4(3) no
H61 H62 H41 . . 119.1(3) no
N0 H62 H41 . . 54.71(19) no
C4 H62 H41 . . 97.5(2) no
H12 H62 H41 . . 61.1(3) no
C3 H62 C1 . . 66.7(3) no
H61 H62 C1 . . 67.6(2) no
N0 H62 C1 . . 34.65(9) no
C4 H62 C1 . . 106.7(2) no
H12 H62 C1 . . 24.39(14) no
C3 H62 O2 . . 59.8(2) no
H61 H62 O2 . . 66.0(2) no
N0 H62 O2 . . 99.30(19) no
C4 H62 O2 . . 27.21(9) no
H12 H62 O2 . . 149.9(3) no
C3 H62 C21 . . 67.7(3) no
H61 H62 C21 . . 96.9(2) no
N0 H62 C21 . . 33.60(10) no
C4 H62 C21 . . 80.05(16) no
H12 H62 C21 . . 63.56(18) no
C3 H62 Cl1 . 4_565 146.2(4) no
H61 H62 Cl1 . 4_565 120.2(3) no
N0 H62 Cl1 . 4_565 170.1(2) no
C4 H62 Cl1 . 4_565 115.0(2) no
H12 H62 Cl1 . 4_565 114.2(2) no
C3 H62 H51 . 2_456 92.0(4) no
H61 H62 H51 . 2_456 58.1(3) no
N0 H62 H51 . 2_456 96.7(2) no
C4 H62 H51 . 2_456 119.7(3) no
H12 H62 H51 . 2_456 65.0(2) no
C3 H62 Br1 . 4_565 145.4(4) no
H61 H62 Br1 . 4_565 120.6(3) no
N0 H62 Br1 . 4_565 171.6(3) no
C4 H62 Br1 . 4_565 113.3(2) no
H12 H62 Br1 . 4_565 116.0(2) no
C3 H62 H11 . . 60.9(3) no
H61 H62 H11 . . 49.9(2) no
N0 H62 H11 . . 45.15(14) no
C4 H62 H11 . . 103.2(2) no
H12 H62 H11 . . 36.40(18) no
H41 H62 C1 . . 62.9(2) no
H41 H62 O2 . . 122.0(3) no
C1 H62 O2 . . 126.2(2) no
H41 H62 C21 . . 23.72(15) no
C1 H62 C21 . . 54.19(11) no
O2 H62 C21 . . 107.01(17) no
H41 H62 Cl1 . 4_565 119.9(3) no
C1 H62 Cl1 . 4_565 136.8(2) no
O2 H62 Cl1 . 4_565 90.58(17) no
C21 H62 Cl1 . 4_565 142.8(2) no
H41 H62 H51 . 2_456 126.0(3) no
C1 H62 H51 . 2_456 69.40(18) no
O2 H62 H51 . 2_456 105.7(2) no
C21 H62 H51 . 2_456 123.6(2) no
Cl1 H62 H51 4_565 2_456 80.04(19) no
H41 H62 Br1 . 4_565 119.9(3) no
C1 H62 Br1 . 4_565 138.6(2) no
O2 H62 Br1 . 4_565 89.12(19) no
C21 H62 Br1 . 4_565 142.5(3) no
Cl1 H62 Br1 4_565 4_565 1.86(18) no
H41 H62 H11 . . 84.1(2) no
C1 H62 H11 . . 21.25(11) no
O2 H62 H11 . . 114.5(2) no
C21 H62 H11 . . 72.73(15) no
Cl1 H62 H11 4_565 . 129.6(2) no
H51 H62 Br1 2_456 4_565 81.5(2) no
H51 H62 H11 2_456 . 52.11(18) no
Br1 H62 H11 4_565 . 131.4(2) no
O31 H71 H81 . . 37.5(3) no
O31 H71 Cl2 . 2_455 168.0(5) no
H81 H71 Cl2 . 2_455 135.7(4) no
O31 H71 Br2 . 2_455 168.6(5) no
H81 H71 Br2 . 2_455 133.3(4) no
Cl2 H71 Br2 2_455 2_455 4.26(17) no
O31 H71 H41 . 4_564 90.9(4) no
H81 H71 H41 . 4_564 101.2(4) no
Cl2 H71 H41 2_455 4_564 80.8(2) no
Br2 H71 H41 2_455 4_564 84.7(3) no
O31 H71 Ca0 . . 42.9(3) no
H81 H71 Ca0 . . 72.0(3) no
Cl2 H71 Ca0 2_455 . 148.7(3) no
Br2 H71 Ca0 2_455 . 148.3(3) no
H41 H71 Ca0 4_564 . 111.6(3) no
O32 H72 H82 . . 37.0(3) no
O32 H72 Br1 . 2_455 169.3(5) no
H82 H72 Br1 . 2_455 132.7(4) no
O32 H72 Cl1 . 2_455 168.2(5) no
H82 H72 Cl1 . 2_455 133.2(4) no
Br1 H72 Cl1 2_455 2_455 3.94(17) no
O32 H72 H52 . 4_554 111.8(4) no
H82 H72 H52 . 4_554 116.9(4) no
Br1 H72 H52 2_455 4_554 68.2(2) no
Cl1 H72 H52 2_455 4_554 64.3(2) no
O32 H72 H2 . 4_554 95.3(4) no
H82 H72 H2 . 4_554 75.5(3) no
Br1 H72 H2 2_455 4_554 76.5(2) no
Cl1 H72 H2 2_455 4_554 73.6(2) no
H52 H72 H2 4_554 4_554 49.94(19) no
O31 H81 H71 . . 37.0(3) no
O31 H81 Br1 . 4_565 174.1(5) no
H71 H81 Br1 . 4_565 138.2(4) no
O31 H81 Cl1 . 4_565 175.5(5) no
H71 H81 Cl1 . 4_565 138.5(4) no
Br1 H81 Cl1 4_565 4_565 4.15(18) no
O31 H81 H12 . 4_564 96.2(5) no
H71 H81 H12 . 4_564 98.4(4) no
Br1 H81 H12 4_565 4_564 80.7(3) no
Cl1 H81 H12 4_565 4_564 84.8(2) no
O31 H81 Ca0 . . 48.3(3) no
H71 H81 Ca0 . . 77.7(3) no
Br1 H81 Ca0 4_565 . 137.5(3) no
Cl1 H81 Ca0 4_565 . 134.4(3) no
H12 H81 Ca0 4_564 . 122.9(3) no
O32 H82 H72 . . 36.7(3) no
O32 H82 Br2 . 4_555 172.4(5) no
H72 H82 Br2 . 4_555 137.7(4) no
O32 H82 Cl2 . 4_555 174.2(5) no
H72 H82 Cl2 . 4_555 137.7(4) no
Br2 H82 Cl2 4_555 4_555 3.9(2) no
O32 H82 H11 . 4_554 91.7(4) no
H72 H82 H11 . 4_554 93.4(4) no
Br2 H82 H11 4_555 4_554 83.3(3) no
Cl2 H82 H11 4_555 4_554 87.2(2) no
O32 H82 H61 . . 122.2(5) no
H72 H82 H61 . . 140.3(4) no
Br2 H82 H61 4_555 . 65.4(2) no
Cl2 H82 H61 4_555 . 62.75(18) no
H11 H82 H61 4_554 . 124.9(3) no
O32 H82 H2 . 4_554 93.2(4) no
H72 H82 H2 . 4_554 73.3(3) no
Br2 H82 H2 4_555 4_554 79.3(3) no
Cl2 H82 H2 4_555 4_554 82.4(2) no
H11 H82 H2 4_554 4_554 37.23(17) no
H61 H82 H2 . 4_554 143.6(2) no

loop_
_geom_bond_atom_site_label_1
_geom_bond_atom_site_label_2
_geom_bond_site_symmetry_2
_geom_bond_distance
_geom_bond_publ_flag
Ca0 O2 . 2.248(3) no
Ca0 O1 2_455 2.273(3) no
Ca0 O32 . 2.366(4) no
Ca0 O31 . 2.369(4) no
Ca0 Cl1 . 2.786(4) no
Ca0 Br1 . 2.792(7) no
Ca0 Cl2 . 2.798(4) no
Ca0 Br2 . 2.824(9) no
Ca0 H81 . 2.903(6) no
Ca0 H71 . 2.982(6) no
N0 C21 . 1.490(2) no
N0 C1 . 1.493(2) no
N0 C22 . 1.495(2) no
N0 C3 . 1.502(2) no
N0 H61 . 2.088(4) no
N0 H2 . 2.093(5) no
N0 H42 . 2.095(5) no
N0 H41 . 2.097(5) no
N0 H51 . 2.098(5) no
N0 H52 . 2.103(5) no
N0 H62 . 2.112(5) no
N0 H11 . 2.115(5) no
N0 H32 . 2.124(5) no
N0 H31 . 2.127(5) no
N0 H12 . 2.130(5) no
N0 C4 . 2.583(2) no
N0 O1 . 2.862(2) no
Cl1 H81 4_564 2.211(7) no
Cl1 H72 2_555 2.310(6) no
Cl1 H52 3_656 2.631(6) no
Cl1 H62 4_564 2.777(6) no
Cl1 Ca0 . 2.786(4) no
Cl1 H32 2_455 2.856(6) no
Br1 H81 4_564 2.149(8) no
Br1 H72 2_555 2.244(8) no
Br1 H52 3_656 2.739(8) no
Br1 Ca0 . 2.792(7) no
Br1 H32 2_455 2.846(8) no
Br1 H62 4_564 2.919(7) no
Cl2 H71 2_555 2.274(6) no
Cl2 H82 4_554 2.306(6) no
Cl2 H61 4_554 2.700(6) no
Cl2 Ca0 . 2.798(4) no
Cl2 H42 4_554 2.869(6) no
Cl2 H41 3_646 2.995(7) no
Br2 H82 4_554 2.232(9) no
Br2 H71 2_555 2.295(9) no
Br2 H61 4_554 2.769(9) no
Br2 Ca0 . 2.824(9) no
Br2 H42 4_554 2.919(9) no
O1 C4 . 1.252(2) no
O1 O2 . 2.223(3) no
O1 Ca0 2_555 2.273(3) no
O1 H31 . 2.275(6) no
O1 H32 . 2.332(6) no
O1 C3 . 2.410(3) no
O1 H42 3_656 2.669(6) no
O1 N0 . 2.862(2) no
O1 C21 . 2.968(3) no
O2 C4 . 1.241(2) no
O2 O1 . 2.223(3) no
O2 Ca0 . 2.248(3) no
O2 C3 . 2.320(3) no
O2 H61 . 2.530(5) no
O2 H62 . 2.667(5) no
O2 H52 3_656 2.909(6) no
O31 H71 . .963(5) no
O31 H81 . .974(6) no
O31 Ca0 . 2.369(4) no
O31 H41 4_564 2.549(6) no
O31 H12 4_564 2.817(6) no
O32 H72 . .966(5) no
O32 H82 . .971(5) no
O32 Ca0 . 2.366(4) no
O32 H11 4_554 2.793(6) no
O32 H42 4_554 2.983(8) no
C1 H2 . 1.080(5) no
C1 H12 . 1.084(5) no
C1 H11 . 1.092(5) no
C1 N0 . 1.493(2) no
C1 C3 . 2.412(3) no
C1 C21 . 2.417(3) no
C1 C22 . 2.425(3) no
C1 H61 . 2.545(5) no
C1 H52 . 2.592(6) no
C1 H51 . 2.592(5) no
C1 H62 . 2.625(5) no
C1 H41 . 2.636(6) no
C1 H42 . 2.661(7) no
C21 H41 . 1.079(6) no
C21 H31 . 1.092(5) no
C21 H51 . 1.096(6) no
C21 N0 . 1.490(2) no
C21 C1 . 2.417(3) no
C21 C22 . 2.447(3) no
C21 C3 . 2.481(2) no
C21 H2 . 2.608(6) no
C21 H32 . 2.652(6) no
C21 H12 . 2.678(5) no
C21 H62 . 2.681(5) no
C21 H52 . 2.687(7) no
C21 O1 . 2.968(3) no
C22 H42 . 1.080(6) no
C22 H52 . 1.087(5) no
C22 H32 . 1.090(5) no
C22 N0 . 1.495(2) no
C22 C1 . 2.425(3) no
C22 C21 . 2.447(3) no
C22 C3 . 2.462(3) no
C22 H2 . 2.629(6) no
C22 H11 . 2.633(5) no
C22 H51 . 2.668(7) no
C22 H61 . 2.676(5) no
C22 H31 . 2.683(6) no
C3 H61 . 1.088(4) no
C3 H62 . 1.094(5) no
C3 N0 . 1.502(2) no
C3 C4 . 1.524(2) no
C3 O2 . 2.320(3) no
C3 O1 . 2.410(3) no
C3 C1 . 2.412(3) no
C3 C22 . 2.462(3) no
C3 C21 . 2.481(2) no
C3 H42 . 2.614(6) no
C3 H11 . 2.631(5) no
C3 H12 . 2.638(5) no
C3 H41 . 2.673(6) no
C3 H31 . 2.765(5) no
C3 H32 . 2.766(5) no
C4 O2 . 1.241(2) no
C4 O1 . 1.252(2) no
C4 C3 . 1.524(2) no
C4 H61 . 2.130(5) no
C4 H62 . 2.142(5) no
C4 N0 . 2.583(2) no
C4 H32 . 2.751(6) no
C4 H31 . 2.836(5) no
C4 H42 3_656 2.974(6) no
H11 C1 . 1.092(5) no
H11 H12 . 1.770(8) no
H11 H2 . 1.780(7) no
H11 N0 . 2.115(5) no
H11 H61 . 2.286(7) no
H11 H42 . 2.405(8) no
H11 H51 2_456 2.589(7) no
H11 H82 4_555 2.590(8) no
H11 C3 . 2.631(5) no
H11 C22 . 2.633(5) no
H11 H31 2_456 2.739(7) no
H11 O32 4_555 2.793(6) no
H11 H52 . 2.899(8) no
H11 H62 . 2.983(7) no
H12 C1 . 1.084(5) no
H12 H11 . 1.770(8) no
H12 H2 . 1.782(8) no
H12 N0 . 2.130(5) no
H12 H62 . 2.380(7) no
H12 H41 . 2.436(9) no
H12 H81 4_565 2.540(8) no
H12 C3 . 2.638(5) no
H12 C21 . 2.678(5) no
H12 O31 4_565 2.817(6) no
H12 H61 . 2.870(7) no
H12 H51 2_456 2.876(8) no
H12 H51 . 2.970(7) no
H2 C1 . 1.080(5) no
H2 H11 . 1.780(7) no
H2 H12 . 1.782(8) no
H2 N0 . 2.093(5) no
H2 H51 . 2.307(8) no
H2 H52 . 2.328(8) no
H2 C21 . 2.608(6) no
H2 C22 . 2.629(6) no
H2 H72 4_555 2.875(9) no
H2 H82 4_555 2.906(8) no
H2 H41 . 2.958(9) no
H31 C21 . 1.092(5) no
H31 H41 . 1.785(8) no
H31 H51 . 1.801(8) no
H31 N0 . 2.127(5) no
H31 O1 . 2.275(6) no
H31 H32 . 2.422(9) no
H31 C22 . 2.683(6) no
H31 H11 2_556 2.739(7) no
H31 C3 . 2.765(5) no
H31 C4 . 2.836(5) no
H32 C22 . 1.090(5) no
H32 H52 . 1.777(8) no
H32 H42 . 1.793(8) no
H32 N0 . 2.124(5) no
H32 O1 . 2.332(6) no
H32 H31 . 2.422(9) no
H32 C21 . 2.652(6) no
H32 C4 . 2.751(6) no
H32 C3 . 2.766(5) no
H32 Br1 2_555 2.846(8) no
H32 Cl1 2_555 2.856(6) no
H32 H51 . 2.987(9) no
H41 C21 . 1.079(6) no
H41 H51 . 1.780(10) no
H41 H31 . 1.785(8) no
H41 N0 . 2.097(5) no
H41 H71 4_565 2.345(8) no
H41 H62 . 2.413(9) no
H41 H12 . 2.436(9) no
H41 O31 4_565 2.549(6) no
H41 C1 . 2.636(6) no
H41 C3 . 2.673(6) no
H41 H2 . 2.958(9) no
H41 Cl2 3_656 2.995(7) no
H42 C22 . 1.080(6) no
H42 H52 . 1.778(9) no
H42 H32 . 1.793(8) no
H42 N0 . 2.095(5) no
H42 H61 . 2.372(8) no
H42 H11 . 2.405(8) no
H42 C3 . 2.614(6) no
H42 C1 . 2.661(7) no
H42 O1 3_646 2.669(6) no
H42 Cl2 4_555 2.869(6) no
H42 Br2 4_555 2.919(9) no
H42 C4 3_646 2.974(6) no
H42 O32 4_555 2.983(8) no
H51 C21 . 1.096(6) no
H51 H41 . 1.780(10) no
H51 H31 . 1.801(8) no
H51 N0 . 2.098(5) no
H51 H2 . 2.307(8) no
H51 H52 . 2.440(10) no
H51 H61 2_556 2.479(7) no
H51 H11 2_556 2.589(7) no
H51 C1 . 2.592(5) no
H51 C22 . 2.668(7) no
H51 H12 2_556 2.876(8) no
H51 H62 2_556 2.909(8) no
H51 H12 . 2.970(7) no
H51 H32 . 2.987(9) no
H52 C22 . 1.087(5) no
H52 H32 . 1.777(8) no
H52 H42 . 1.778(9) no
H52 N0 . 2.103(5) no
H52 H2 . 2.328(8) no
H52 H51 . 2.440(10) no
H52 C1 . 2.592(6) no
H52 H72 4_555 2.612(8) no
H52 Cl1 3_646 2.631(6) no
H52 C21 . 2.687(7) no
H52 Br1 3_646 2.739(8) no
H52 H11 . 2.899(8) no
H52 O2 3_646 2.909(6) no
H61 C3 . 1.088(4) no
H61 H62 . 1.770(8) no
H61 N0 . 2.088(4) no
H61 C4 . 2.130(5) no
H61 H11 . 2.286(7) no
H61 H42 . 2.372(8) no
H61 H51 2_456 2.479(7) no
H61 O2 . 2.530(5) no
H61 C1 . 2.545(5) no
H61 C22 . 2.676(5) no
H61 Cl2 4_555 2.700(6) no
H61 Br2 4_555 2.769(9) no
H61 H82 . 2.813(7) no
H61 H12 . 2.870(7) no
H62 C3 . 1.094(5) no
H62 H61 . 1.770(8) no
H62 N0 . 2.112(5) no
H62 C4 . 2.142(5) no
H62 H12 . 2.380(7) no
H62 H41 . 2.413(9) no
H62 C1 . 2.625(5) no
H62 O2 . 2.667(5) no
H62 C21 . 2.681(5) no
H62 Cl1 4_565 2.777(6) no
H62 H51 2_456 2.909(8) no
H62 Br1 4_565 2.919(7) no
H62 H11 . 2.983(7) no
H71 O31 . .963(5) no
H71 H81 . 1.541(8) no
H71 Cl2 2_455 2.274(6) no
H71 Br2 2_455 2.295(9) no
H71 H41 4_564 2.345(8) no
H71 Ca0 . 2.982(6) no
H72 O32 . .966(5) no
H72 H82 . 1.551(7) no
H72 Br1 2_455 2.244(8) no
H72 Cl1 2_455 2.310(6) no
H72 H52 4_554 2.612(8) no
H72 H2 4_554 2.875(9) no
H81 O31 . .974(6) no
H81 H71 . 1.541(8) no
H81 Br1 4_565 2.149(8) no
H81 Cl1 4_565 2.211(7) no
H81 H12 4_564 2.540(8) no
H81 Ca0 . 2.903(6) no
H82 O32 . .971(5) no
H82 H72 . 1.551(7) no
H82 Br2 4_555 2.232(9) no
H82 Cl2 4_555 2.306(6) no
H82 H11 4_554 2.590(8) no
H82 H61 . 2.813(7) no
H82 H2 4_554 2.906(8) no
